data_7059662
loop_
_publ_author_name
'Shi, Dongying'
'Cui, Chao-Jie'
'Sun, Chun-Xiao'
'Du, Jun-Ping'
'Liu, Chun-Sen'

_publ_section_title
;
 A new [Co21(H2O)4(OH)12]30+ unit-incorporating polyoxotungstate for
 sensitive detection of dichlorvos
;
_journal_issue 26
_journal_name_full 'New Journal of Chemistry'
_journal_page_first 11336
_journal_page_last 11341
_journal_paper_doi 10.1039/D0NJ01539C
_journal_volume 44
_journal_year 2020
_chemical_formula_sum 'Co25 H128 Na4 O292 Si6 W60'
_chemical_formula_weight 17565.0431
_space_group_IT_number 2
_space_group_name_Hall '-P 1'
_space_group_name_H-M_alt 'P -1'
_symmetry_cell_setting triclinic
_symmetry_space_group_name_H-M 'P -1'
_atom_sites_solution_hydrogens geom
_atom_sites_solution_primary direct
_atom_sites_solution_secondary difmap
_audit_creation_method SHELXL-97
_audit_update_record
;
2019-08-30 deposited with the CCDC.	2020-06-01 downloaded from the CCDC.
;
_cell_angle_alpha 98.678(3)
_cell_angle_beta 110.845(3)
_cell_angle_gamma 111.285(3)
_cell_formula_units_Z 1
_cell_length_a 19.9421(6)
_cell_length_b 23.2514(8)
_cell_length_c 24.8961(8)
_cell_measurement_reflns_used 11726
_cell_measurement_temperature 293(2)
_cell_measurement_theta_max 73.5270
_cell_measurement_theta_min 3.6630
_cell_volume 9518.3(7)
_computing_cell_refinement 'Bruker SAINT'
_computing_data_collection 'Bruker APEX2'
_computing_data_reduction 'Bruker SAINT'
_computing_molecular_graphics 'Bruker SHELXTL'
_computing_publication_material 'Bruker SHELXTL'
_computing_structure_refinement 'SHELXL-97 (Sheldrick, 2008)'
_computing_structure_solution 'SHELXS-97 (Sheldrick, 2008)'
_diffrn_ambient_temperature 293(2)
_diffrn_measured_fraction_theta_full 0.967
_diffrn_measured_fraction_theta_max 0.967
_diffrn_measurement_device_type 'Bruker APEX-II CCD'
_diffrn_measurement_method '\f and \w scans'
_diffrn_radiation_monochromator graphite
_diffrn_radiation_source 'fine-focus sealed tube'
_diffrn_radiation_type CuK\a
_diffrn_radiation_wavelength 1.54178
_diffrn_reflns_av_R_equivalents 0.0746
_diffrn_reflns_av_sigmaI/netI 0.1093
_diffrn_reflns_limit_h_max 20
_diffrn_reflns_limit_h_min -24
_diffrn_reflns_limit_k_max 27
_diffrn_reflns_limit_k_min -28
_diffrn_reflns_limit_l_max 30
_diffrn_reflns_limit_l_min -23
_diffrn_reflns_number 67770
_diffrn_reflns_theta_full 73.65
_diffrn_reflns_theta_max 73.65
_diffrn_reflns_theta_min 3.38
_exptl_absorpt_coefficient_mu 41.753
_exptl_absorpt_correction_T_max 1.00000
_exptl_absorpt_correction_T_min 0.42198
_exptl_absorpt_correction_type multi-scan
_exptl_absorpt_process_details SADABS
_exptl_crystal_colour purple
_exptl_crystal_density_diffrn 3.052
_exptl_crystal_density_method 'not measured'
_exptl_crystal_description block
_exptl_crystal_F_000 7637
_exptl_crystal_size_max 0.24
_exptl_crystal_size_mid 0.22
_exptl_crystal_size_min 0.18
_refine_diff_density_max 4.946
_refine_diff_density_min -3.169
_refine_diff_density_rms 0.652
_refine_ls_extinction_coef 0.000047(4)
_refine_ls_extinction_expression Fc^*^=kFc[1+0.001xFc^2^\l^3^/sin(2\q)]^-1/4^
_refine_ls_extinction_method SHELXL
_refine_ls_goodness_of_fit_ref 1.019
_refine_ls_hydrogen_treatment mixed
_refine_ls_matrix_type full
_refine_ls_number_parameters 1687
_refine_ls_number_reflns 37178
_refine_ls_number_restraints 6
_refine_ls_restrained_S_all 1.019
_refine_ls_R_factor_all 0.1491
_refine_ls_R_factor_gt 0.0910
_refine_ls_shift/su_max 0.004
_refine_ls_shift/su_mean 0.000
_refine_ls_structure_factor_coef Fsqd
_refine_ls_weighting_details 'calc w=1/[\s^2^(Fo^2^)+(0.1727P)^2^+0.0000P] where P=(Fo^2^+2Fc^2^)/3'
_refine_ls_weighting_scheme calc
_refine_ls_wR_factor_gt 0.2525
_refine_ls_wR_factor_ref 0.3022
_reflns_number_gt 21406
_reflns_number_total 37178
_reflns_threshold_expression >2sigma(I)
_cod_data_source_file d0nj01539c2.cif
_cod_data_source_block 1
_cod_depositor_comments
;
The following automatic conversions were performed:

data item '_symmetry_cell_setting' value 'Triclinic' was changed to
'triclinic' in accordance with the
/home/data/users/saulius/crontab/automatic-downloads/rss-feeds/RSC/lib/dictionaries/cif_core.dic
dictionary named 'cif_core.dic' version 2.4.2 last updated on
2011-04-26.

Automatic conversion script
Id: cif_fix_values 7556 2019-12-06 15:28:31Z antanas 

 Adding full bibliography for 7059662.cif.

 Adding full bibliography for 7059662.cif.
;
_cod_original_cell_volume 9518.3(5)
_cod_original_sg_symbol_H-M P-1
_cod_original_formula_sum 'H128 Co25 Na4 O292 Si6 W60'
_cod_database_code 7059662

loop_
_symmetry_equiv_pos_as_xyz
'x, y, z'
'-x, -y, -z'

loop_
_atom_site_label
_atom_site_type_symbol
_atom_site_fract_x
_atom_site_fract_y
_atom_site_fract_z
_atom_site_U_iso_or_equiv
_atom_site_adp_type
_atom_site_occupancy
_atom_site_symmetry_multiplicity
_atom_site_calc_flag
_atom_site_refinement_flags
_atom_site_disorder_assembly
_atom_site_disorder_group
Si1 Si 0.5449(5) 0.2506(3) 0.6505(3) 0.0401(15) Uani 1 1 d . . .
Si2 Si 0.0749(4) 0.2617(3) 0.4168(3) 0.0378(15) Uani 1 1 d . . .
Si3 Si 0.6755(5) 0.6736(4) 0.8322(3) 0.0411(16) Uani 1 1 d . . .
W1 W 0.25475(7) 0.40516(6) 0.51756(6) 0.0401(3) Uani 1 1 d . . .
W2 W 0.42389(7) 0.22791(6) 0.49661(5) 0.0374(3) Uani 1 1 d . . .
W3 W 0.62287(7) 0.37608(5) 0.59219(5) 0.0358(3) Uani 1 1 d . . .
W4 W 0.50307(8) 0.52374(7) 0.74177(6) 0.0449(3) Uani 1 1 d . . .
W5 W 0.61431(8) 0.21356(6) 0.54250(6) 0.0426(3) Uani 1 1 d . . .
W6 W 0.73647(9) 0.79844(6) 0.76826(6) 0.0511(3) Uani 1 1 d . . .
W7 W 0.14699(7) 0.38009(6) 0.35073(6) 0.0422(3) Uani 1 1 d . . .
W8 W 0.18294(8) 0.28773(7) 0.57487(6) 0.0487(3) Uani 1 1 d . . .
W9 W 0.05647(8) 0.40633(7) 0.45378(7) 0.0553(4) Uani 1 1 d . . .
W10 W 0.56827(8) 0.66019(6) 0.67877(5) 0.0417(3) Uani 1 1 d . . .
W11 W 0.08351(8) 0.11151(6) 0.37890(6) 0.0458(3) Uani 1 1 d . . .
W12 W 0.72879(8) 0.39477(6) 0.73832(6) 0.0452(3) Uani 1 1 d . . .
W13 W 0.71953(9) 0.23082(7) 0.68826(7) 0.0531(3) Uani 1 1 d . . .
W14 W -0.09792(8) 0.11286(7) 0.32428(7) 0.0561(4) Uani 1 1 d . . .
W15 W -0.01594(8) 0.23907(7) 0.25904(7) 0.0551(4) Uani 1 1 d . . .
W16 W 0.54299(10) 0.09821(7) 0.60179(7) 0.0548(4) Uani 1 1 d . . .
W17 W -0.01598(8) 0.28955(8) 0.51044(8) 0.0641(5) Uani 1 1 d . . .
W18 W 0.35470(9) 0.11469(7) 0.55871(7) 0.0553(4) Uani 1 1 d . . .
W19 W 0.48817(9) 0.67537(8) 0.79121(6) 0.0576(4) Uani 1 1 d . . .
W20 W 0.85664(11) 0.81763(8) 0.92917(7) 0.0653(4) Uani 1 1 d . . .
W21 W 0.65709(11) 0.81428(8) 0.88189(7) 0.0700(5) Uani 1 1 d . . .
W22 W -0.00599(9) 0.13341(7) 0.47149(8) 0.0609(4) Uani 1 1 d . . .
W23 W -0.10977(8) 0.26678(7) 0.36052(8) 0.0629(5) Uani 1 1 d . . .
W24 W 0.87388(9) 0.67893(7) 0.88702(6) 0.0543(4) Uani 1 1 d . . .
W25 W 0.47495(10) 0.27719(7) 0.76191(7) 0.0562(4) Uani 1 1 d . . .
W26 W 0.61445(11) 0.53950(8) 0.88505(6) 0.0621(4) Uani 1 1 d . . .
W27 W 0.65153(11) 0.26564(8) 0.80375(7) 0.0613(4) Uani 1 1 d . . .
W28 W 0.59508(11) 0.69068(9) 0.93612(7) 0.0708(5) Uani 1 1 d . . .
W29 W 0.79532(11) 0.69653(9) 0.98538(6) 0.0661(4) Uani 1 1 d . . .
W30 W 0.47548(12) 0.13242(8) 0.71794(8) 0.0659(4) Uani 1 1 d . . .
Co1 Co 0.5000 0.5000 0.5000 0.0300(11) Uani 1 2 d S . .
Co2 Co 0.4434(2) 0.3830(2) 0.55527(18) 0.0362(9) Uani 1 1 d . . .
Co3 Co 0.2529(2) 0.2627(2) 0.47793(18) 0.0364(9) Uani 1 1 d . . .
Co4 Co 0.8434(3) 0.7597(2) 0.67976(19) 0.0389(9) Uani 1 1 d . . .
Co5 Co 0.6862(3) 0.5335(2) 0.78790(19) 0.0428(10) Uani 1 1 d . . .
Co6 Co 0.1745(4) 0.1388(3) 0.5268(3) 0.0716(16) Uani 1 1 d . . .
Co7 Co 0.3671(3) 0.2593(2) 0.6035(2) 0.0416(10) Uani 1 1 d . . .
Co8 Co 0.7467(2) 0.6631(2) 0.73136(18) 0.0371(9) Uani 1 1 d . . .
Co9 Co 0.5552(3) 0.3963(2) 0.69263(19) 0.0379(9) Uani 1 1 d . . .
Co10 Co 0.6699(2) 0.6290(2) 0.58182(18) 0.0379(9) Uani 1 1 d . . .
Co11 Co 0.5947(3) 0.5239(2) 0.64328(18) 0.0377(9) Uani 1 1 d . . .
Co12 Co 0.7268(3) 0.3495(3) 0.4235(3) 0.0684(16) Uani 1 1 d . . .
Co13 Co 0.9108(5) 0.2249(6) 0.7142(6) 0.184(7) Uani 1 1 d . . .
Na1 Na 0.7464(6) 0.9536(5) 0.7209(4) 0.039(2) Uani 1 1 d . . .
Na2 Na 0.2368(7) 0.3500(6) 0.7408(5) 0.056(3) Uani 1 1 d . . .
O1 O 0.5809(15) 0.2926(12) 0.8240(9) 0.069(7) Uani 1 1 d . . .
O2 O 0.5427(14) 0.7682(11) 0.8283(9) 0.065(6) Uani 1 1 d . . .
O3 O 0.8577(16) 0.7841(12) 0.9976(10) 0.079(8) Uani 1 1 d . . .
O4 O -0.0894(14) 0.2241(12) 0.1866(10) 0.071(7) Uani 1 1 d . . .
O5 O 0.4442(15) 0.1872(12) 0.7573(10) 0.069(7) Uani 1 1 d . . .
O6 O 0.6190(10) 0.5305(8) 0.5645(8) 0.035(4) Uani 1 1 d . . .
O7 O 0.6354(9) 0.6352(8) 0.6550(7) 0.033(4) Uani 1 1 d . . .
O8 O 0.3199(10) 0.3676(8) 0.5094(7) 0.037(4) Uani 1 1 d . . .
O9 O 0.5824(11) 0.4257(7) 0.6240(7) 0.036(4) Uani 1 1 d . . .
O10 O -0.0714(15) 0.2695(12) 0.3069(12) 0.082(8) Uani 1 1 d . . .
O11 O 0.6543(13) 0.4206(10) 0.5467(9) 0.055(5) Uani 1 1 d . . .
O12 O 0.7395(12) 0.7304(8) 0.6004(9) 0.049(5) Uani 1 1 d . . .
O13 O 0.2234(11) 0.4031(9) 0.4351(8) 0.045(4) Uani 1 1 d . . .
O14 O 0.7978(11) 0.6590(8) 0.6712(8) 0.041(4) Uani 1 1 d . . .
O15 O 0.4928(12) 0.6446(10) 0.6104(9) 0.051(5) Uani 1 1 d . . .
O16 O 0.5057(11) 0.2008(8) 0.5032(8) 0.042(4) Uani 1 1 d . . .
O17 O 0.4527(10) 0.3971(8) 0.4786(8) 0.039(4) Uani 1 1 d . . .
O18 O 0.3622(11) 0.2636(8) 0.5178(8) 0.041(4) Uani 1 1 d . . .
O19 O 0.7818(12) 0.7628(10) 0.7313(8) 0.051(5) Uani 1 1 d . . .
O20 O 0.3234(11) 0.4838(8) 0.5537(8) 0.046(5) Uani 1 1 d . . .
O21 O 0.6425(12) 0.3007(9) 0.5687(9) 0.053(5) Uani 1 1 d . . .
O22 O 0.4416(17) 0.2975(12) 0.8121(11) 0.080(8) Uani 1 1 d . . .
O23 O 0.0864(10) 0.2763(8) 0.3579(8) 0.042(4) Uani 1 1 d . . .
O24 O 0.6382(13) 0.2068(10) 0.4827(11) 0.058(5) Uani 1 1 d . . .
O25 O 0.5143(12) 0.3129(10) 0.5385(9) 0.047(5) Uani 1 1 d . . .
O26 O 0.5948(9) 0.3285(8) 0.6626(7) 0.037(4) Uani 1 1 d . . .
O27 O 0.4787(11) 0.4860(9) 0.5767(9) 0.051(5) Uani 1 1 d . . .
O28 O 0.1860(13) 0.4519(10) 0.3354(10) 0.061(6) Uani 1 1 d . . .
O29 O 0.5283(12) 0.5785(9) 0.6932(7) 0.043(4) Uani 1 1 d . . .
O30 O 0.1620(11) 0.2943(9) 0.4742(9) 0.051(5) Uani 1 1 d . . .
O31 O 0.5624(10) 0.4862(8) 0.7217(7) 0.039(4) Uani 1 1 d . . .
O32 O 0.6814(11) 0.4433(10) 0.7515(8) 0.047(5) Uani 1 1 d . . .
O33 O 0.7069(11) 0.5668(8) 0.7183(7) 0.042(4) Uani 1 1 d . . .
O34 O 0.1589(11) 0.4170(9) 0.5066(10) 0.051(5) Uani 1 1 d . . .
O35 O 0.7227(11) 0.4137(9) 0.6646(9) 0.044(4) Uani 1 1 d . . .
O36 O 0.4347(10) 0.3577(9) 0.6306(7) 0.039(4) Uani 1 1 d . . .
O37 O 0.3900(13) 0.2240(11) 0.4208(8) 0.053(5) Uani 1 1 d . . .
O38 O 0.6818(11) 0.6935(9) 0.7737(7) 0.048(5) Uani 1 1 d . . .
O39 O 0.6336(15) 0.7516(10) 0.6990(9) 0.061(6) Uani 1 1 d . . .
O40 O 0.3569(12) 0.1426(9) 0.4881(9) 0.057(5) Uani 1 1 d . . .
O41 O 0.2559(12) 0.2630(10) 0.5644(8) 0.050(5) Uani 1 1 d . . .
O42 O 0.2493(11) 0.3769(10) 0.5844(8) 0.053(5) Uani 1 1 d . . .
O43 O 0.5725(11) 0.1269(8) 0.5408(8) 0.042(4) Uani 1 1 d . . .
O44 O 0.4350(19) 0.0629(12) 0.7338(12) 0.089(9) Uani 1 1 d . . .
O45 O 0.5256(15) 0.0194(10) 0.5813(11) 0.075(7) Uani 1 1 d . . .
O46 O 0.0196(10) 0.2940(10) 0.4296(9) 0.055(6) Uani 1 1 d . . .
O47 O 0.7409(11) 0.3168(9) 0.7042(9) 0.048(5) Uani 1 1 d . . .
O48 O 0.6969(11) 0.3451(9) 0.7869(9) 0.050(5) Uani 1 1 d . . .
O49 O 0.6343(11) 0.5947(9) 0.8172(7) 0.044(4) Uani 1 1 d . . .
O50 O 0.0684(13) 0.4854(11) 0.4728(12) 0.077(8) Uani 1 1 d . . .
O51 O 0.6558(13) 0.1377(9) 0.6553(9) 0.054(5) Uani 1 1 d . . .
O52 O 0.7624(14) 0.8709(9) 0.7556(10) 0.059(6) Uani 1 1 d U . .
O53 O 0.1078(11) 0.1526(10) 0.3303(10) 0.057(6) Uani 1 1 d . . .
O54 O 0.9142(14) 0.7729(12) 0.9179(9) 0.072(7) Uani 1 1 d . . .
O55 O 0.4423(11) 0.0956(9) 0.5613(9) 0.046(4) Uani 1 1 d . . .
O56 O 0.1785(13) 0.1654(10) 0.4492(9) 0.051(5) Uani 1 1 d . . .
O57 O 0.0529(13) 0.2167(10) 0.2411(9) 0.056(5) Uani 1 1 d . . .
O58 O 0.0404(11) 0.0911(9) 0.4400(10) 0.052(5) Uani 1 1 d . . .
O59 O 0.5378(10) 0.2374(9) 0.7104(7) 0.042(4) Uani 1 1 d . . .
O60 O 0.2952(12) 0.1576(11) 0.5666(9) 0.061(6) Uani 1 1 d . . .
O61 O 0.0842(12) 0.3988(9) 0.3878(11) 0.057(6) Uani 1 1 d . . .
O62 O -0.0336(12) 0.0707(9) 0.3249(10) 0.056(6) Uani 1 1 d . . .
O63 O -0.0646(11) 0.1616(9) 0.2778(9) 0.053(5) Uani 1 1 d . . .
O64 O 0.4554(11) 0.2240(8) 0.5963(8) 0.043(4) Uani 1 1 d . . .
O65 O 0.0283(11) 0.1824(9) 0.4029(8) 0.046(5) Uani 1 1 d . . .
O66 O 0.5936(12) 0.2143(8) 0.6302(8) 0.044(4) Uani 1 1 d . . .
O67 O -0.0361(12) 0.2037(10) 0.4875(10) 0.061(6) Uani 1 1 d . . .
O68 O 0.0894(13) 0.3083(10) 0.5553(9) 0.067(7) Uani 1 1 d . . .
O69 O 0.6577(13) 0.4978(11) 0.8510(8) 0.057(6) Uani 1 1 d . . .
O70 O 0.7607(15) 0.8255(12) 0.9261(10) 0.074(7) Uani 1 1 d . . .
O71 O 0.5212(14) 0.6856(11) 0.7307(10) 0.063(6) Uani 1 1 d . . .
O72 O 0.8250(13) 0.4452(9) 0.7818(9) 0.059(6) Uani 1 1 d . . .
O73 O 0.6696(17) 0.8909(13) 0.9051(13) 0.089(8) Uani 1 1 d . . .
O74 O 0.3991(15) 0.2600(10) 0.6893(11) 0.069(7) Uani 1 1 d . . .
O75 O 0.0180(12) 0.3778(11) 0.5127(11) 0.072(8) Uani 1 1 d . . .
O76 O 0.8513(13) 0.6965(10) 0.8098(8) 0.057(5) Uani 1 1 d . . .
O77 O 0.7179(14) 0.6064(11) 0.9414(9) 0.059(6) Uani 1 1 d . . .
O78 O 0.8175(15) 0.8180(11) 0.8478(9) 0.065(6) Uani 1 1 d . . .
O79 O 0.5888(16) 0.4942(14) 0.9309(10) 0.079(8) Uani 1 1 d . . .
O80 O 0.2740(16) 0.0332(11) 0.5175(14) 0.083(9) Uani 1 1 d . . .
O81 O 0.4775(13) 0.5901(11) 0.7740(9) 0.056(5) Uani 1 1 d . . .
O82 O -0.0384(14) 0.0866(12) 0.5142(12) 0.073(7) Uani 1 1 d . . .
O83 O 0.7669(12) 0.7056(10) 0.8870(8) 0.053(5) Uani 1 1 d . . .
O84 O -0.1042(14) 0.0925(10) 0.3930(12) 0.073(7) Uani 1 1 d . . .
O85 O 0.7146(12) 0.2287(10) 0.6091(10) 0.054(5) Uani 1 1 d . . .
O86 O -0.1124(12) 0.2670(11) 0.4393(11) 0.065(7) Uani 1 1 d . . .
O87 O 0.6216(13) 0.7036(9) 0.8524(9) 0.051(5) Uani 1 1 d . . .
O88 O 0.7995(14) 0.5970(11) 0.8477(10) 0.066(6) Uani 1 1 d . . .
O89 O 0.0990(14) 0.1961(12) 0.5312(12) 0.070(7) Uani 1 1 d . . .
O90 O 0.5397(14) 0.3611(9) 0.7583(9) 0.055(5) Uani 1 1 d . . .
O91 O 0.8736(15) 0.6827(13) 0.9639(8) 0.071(7) Uani 1 1 d . . .
O92 O 0.0946(13) 0.0439(10) 0.3604(9) 0.053(5) Uani 1 1 d . . .
O93 O -0.1256(12) 0.1836(11) 0.3493(11) 0.066(6) Uani 1 1 d . . .
O94 O 0.6773(17) 0.8137(11) 0.8124(11) 0.077(7) Uani 1 1 d . . .
O95 O -0.1909(14) 0.0532(12) 0.2728(13) 0.074(7) Uani 1 1 d . . .
O96 O 0.2048(12) 0.2910(10) 0.6510(8) 0.056(6) Uani 1 1 d . . .
O97 O 0.4105(11) 0.4642(11) 0.6930(9) 0.053(5) Uani 1 1 d . . .
O98 O 0.0516(12) 0.3324(10) 0.2797(11) 0.059(6) Uani 1 1 d . . .
O99 O 0.3845(14) 0.6606(13) 0.7556(11) 0.073(7) Uani 1 1 d . . .
O100 O -0.0548(13) 0.3621(11) 0.3967(11) 0.065(6) Uani 1 1 d . . .
O101 O 0.5231(15) 0.1054(11) 0.6737(10) 0.067(6) Uani 1 1 d . . .
O102 O 0.5759(16) 0.1779(10) 0.7869(10) 0.076(8) Uani 1 1 d . . .
O103 O 0.3951(14) 0.1161(9) 0.6421(9) 0.055(5) Uani 1 1 d . . .
O104 O 0.6919(12) 0.2309(10) 0.7532(10) 0.060(6) Uani 1 1 d . . .
O105 O 0.7136(15) 0.7190(13) 0.9804(10) 0.079(8) Uani 1 1 d . . .
O106 O 0.4962(14) 0.6721(12) 0.8710(9) 0.068(7) Uani 1 1 d . . .
O107 O 0.5755(15) 0.6023(13) 0.9066(9) 0.075(7) Uani 1 1 d . . .
O108 O 0.7261(16) 0.2816(13) 0.8760(11) 0.079(7) Uani 1 1 d . . .
O109 O 0.5103(13) 0.4989(10) 0.8118(9) 0.054(5) Uani 1 1 d . . .
O110 O 0.6266(17) 0.7794(12) 0.9407(11) 0.081(8) Uani 1 1 d . . .
O111 O 0.8144(14) 0.2313(12) 0.7225(11) 0.075(7) Uani 1 1 d . . .
O112 O -0.2080(12) 0.2545(12) 0.3173(12) 0.090(10) Uani 1 1 d . . .
O113 O 0.9674(14) 0.6780(12) 0.9037(10) 0.067(6) Uani 1 1 d . . .
O114 O -0.0506(16) 0.2914(14) 0.5655(16) 0.118(14) Uani 1 1 d . . .
O115 O 0.8300(17) 0.6929(17) 1.0593(10) 0.109(12) Uani 1 1 d . . .
O116 O 0.9255(16) 0.8951(12) 0.9666(11) 0.077(7) Uani 1 1 d . . .
O117 O 0.564(2) 0.6827(18) 0.9933(14) 0.131(15) Uani 1 1 d . . .
O1W O 0.7387(9) 0.9905(7) 0.6800(7) 0.029(3) Uani 1 1 d . . .
O2W O 0.6350(10) 1.0720(8) 0.9348(7) 0.037(4) Uani 1 1 d . . .
O3W O -0.0519(10) 0.4454(10) 0.2115(8) 0.049(5) Uani 1 1 d . . .
O4W O 0.6287(11) 0.4428(8) 0.9904(7) 0.040(4) Uani 1 1 d . . .
O5W O 0.6143(15) 0.3032(14) 0.4245(14) 0.087(8) Uani 1 1 d . . .
O6W O 0.6865(19) 0.4105(15) 0.3789(13) 0.097(10) Uani 1 1 d . . .
O7W O 0.766(2) 0.4168(18) 0.5077(14) 0.116(12) Uani 1 1 d . . .
O8W O 0.8461(14) 0.3999(12) 0.4314(13) 0.076(8) Uani 1 1 d . . .
O9W O 0.598(2) -0.0600(17) 0.5766(16) 0.119(11) Uiso 1 1 d . . .
O10W O 0.770(2) 0.291(2) 0.466(2) 0.148(17) Uani 1 1 d . . .
O11W O 0.860(2) 1.0163(17) 0.7703(16) 0.116(11) Uiso 1 1 d . . .
O12W O 0.360(2) 0.376(2) 0.782(2) 0.18(2) Uani 1 1 d . . .
O13W O 0.135(2) 0.0342(17) 0.494(2) 0.163(19) Uani 1 1 d . . .
O14W O 0.891(2) 0.2759(18) 0.646(3) 0.19(3) Uani 1 1 d . . .
O15W O 0.167(3) 0.125(2) 0.607(2) 0.158(16) Uiso 1 1 d . . .
O16W O 0.623(3) 0.873(3) 0.656(2) 0.20(2) Uiso 1 1 d . . .
O17W O 1.011(2) 0.218(3) 0.719(3) 0.33(5) Uani 1 1 d . . .
O18W O 0.747(2) 0.913(2) 0.6451(19) 0.19(2) Uani 1 1 d . . .
O19W O 0.713(3) 0.958(2) 0.806(2) 0.174(18) Uiso 1 1 d . . .
O20W O 0.691(2) 0.2958(17) 0.3393(14) 0.110(11) Uani 1 1 d . . .
O21W O 0.660(3) 0.402(2) 0.842(2) 0.172(18) Uiso 1 1 d . . .
O22W O 0.754(2) 0.975(2) 1.0867(18) 0.139(14) Uiso 1 1 d . . .
O23W O 0.649(3) 0.081(2) 0.770(2) 0.159(16) Uiso 1 1 d . . .
O24W O 0.991(4) 0.323(3) 0.794(3) 0.26(3) Uiso 1 1 d . . .
O25W O 0.108(4) 0.339(4) 0.683(3) 0.28(3) Uiso 1 1 d . . .
O26W O 0.719(4) 0.100(3) 0.459(3) 0.092(17) Uiso 0.50 1 d P . .
O27W O 0.935(3) 0.947(3) 0.792(2) 0.076(14) Uiso 0.50 1 d P . .
O28W O 0.815(3) 1.087(3) 0.993(3) 0.090(17) Uiso 0.50 1 d P . .
O29W O 0.506(4) 0.815(3) 0.712(3) 0.11(2) Uiso 0.50 1 d P . .
O30W O 0.012(5) 0.456(4) 0.605(4) 0.15(3) Uiso 0.50 1 d P . .
O31W O 0.819(6) 0.356(5) 0.617(5) 0.19(4) Uiso 0.50 1 d P . .
O32W O 0.794(3) 0.116(2) 0.592(2) 0.173(18) Uiso 1 1 d . . .

loop_
_atom_site_aniso_label
_atom_site_aniso_U_11
_atom_site_aniso_U_22
_atom_site_aniso_U_33
_atom_site_aniso_U_23
_atom_site_aniso_U_13
_atom_site_aniso_U_12
Si1 0.045(4) 0.033(4) 0.040(4) 0.005(3) 0.017(3) 0.020(3)
Si2 0.031(3) 0.031(3) 0.044(4) -0.005(3) 0.012(3) 0.017(3)
Si3 0.045(4) 0.042(4) 0.023(3) -0.011(3) 0.008(3) 0.020(3)
W1 0.0274(5) 0.0339(6) 0.0437(6) -0.0112(5) 0.0116(5) 0.0119(5)
W2 0.0358(6) 0.0315(6) 0.0365(6) -0.0020(5) 0.0117(5) 0.0159(5)
W3 0.0345(6) 0.0291(6) 0.0407(6) 0.0014(5) 0.0157(5) 0.0159(5)
W4 0.0439(7) 0.0479(7) 0.0380(6) -0.0029(5) 0.0184(6) 0.0220(6)
W5 0.0430(7) 0.0339(6) 0.0485(7) 0.0022(5) 0.0167(6) 0.0227(6)
W6 0.0574(8) 0.0358(7) 0.0453(7) -0.0101(5) 0.0119(6) 0.0259(6)
W7 0.0340(6) 0.0319(6) 0.0481(7) -0.0041(5) 0.0099(5) 0.0169(5)
W8 0.0400(7) 0.0498(8) 0.0455(7) -0.0041(6) 0.0225(6) 0.0135(6)
W9 0.0305(6) 0.0430(7) 0.0711(9) -0.0182(6) 0.0146(6) 0.0171(6)
W10 0.0429(7) 0.0425(7) 0.0340(6) -0.0059(5) 0.0119(5) 0.0257(6)
W11 0.0418(7) 0.0324(6) 0.0527(7) -0.0030(5) 0.0209(6) 0.0129(5)
W12 0.0395(7) 0.0381(7) 0.0423(7) -0.0008(5) 0.0063(5) 0.0187(6)
W13 0.0521(8) 0.0465(8) 0.0529(8) 0.0059(6) 0.0100(7) 0.0314(7)
W14 0.0352(7) 0.0383(7) 0.0676(9) -0.0144(6) 0.0171(7) 0.0070(6)
W15 0.0404(7) 0.0468(8) 0.0513(8) -0.0088(6) 0.0042(6) 0.0182(6)
W16 0.0665(9) 0.0317(7) 0.0584(8) 0.0085(6) 0.0201(7) 0.0240(7)
W17 0.0360(7) 0.0583(9) 0.0773(10) -0.0176(8) 0.0297(7) 0.0113(7)
W18 0.0543(8) 0.0339(7) 0.0630(9) 0.0057(6) 0.0218(7) 0.0132(6)
W19 0.0639(9) 0.0707(10) 0.0428(7) -0.0037(7) 0.0229(7) 0.0444(8)
W20 0.0705(10) 0.0481(9) 0.0425(7) -0.0179(6) 0.0041(7) 0.0250(8)
W21 0.0866(12) 0.0641(10) 0.0501(8) -0.0159(7) 0.0217(8) 0.0465(9)
W22 0.0504(8) 0.0477(8) 0.0717(10) -0.0011(7) 0.0343(8) 0.0103(7)
W23 0.0291(6) 0.0496(8) 0.0799(11) -0.0201(7) 0.0118(7) 0.0157(6)
W24 0.0517(8) 0.0493(8) 0.0414(7) -0.0041(6) 0.0061(6) 0.0236(7)
W25 0.0661(9) 0.0483(8) 0.0486(8) 0.0098(6) 0.0289(7) 0.0192(7)
W26 0.0723(10) 0.0693(10) 0.0396(7) 0.0066(7) 0.0247(7) 0.0312(9)
W27 0.0763(11) 0.0575(9) 0.0448(8) 0.0156(7) 0.0166(8) 0.0353(8)
W28 0.0861(12) 0.0902(13) 0.0395(7) -0.0026(8) 0.0282(8) 0.0522(10)
W29 0.0755(11) 0.0722(11) 0.0318(7) -0.0052(7) 0.0095(7) 0.0369(9)
W30 0.0908(13) 0.0430(8) 0.0605(9) 0.0186(7) 0.0358(9) 0.0238(8)
Co1 0.024(3) 0.027(3) 0.025(2) -0.006(2) 0.005(2) 0.011(2)
Co2 0.030(2) 0.037(2) 0.031(2) 0.0020(17) 0.0105(17) 0.0106(18)
Co3 0.030(2) 0.034(2) 0.035(2) -0.0031(17) 0.0116(17) 0.0129(18)
Co4 0.033(2) 0.030(2) 0.036(2) -0.0043(17) 0.0076(18) 0.0108(18)
Co5 0.047(3) 0.039(2) 0.035(2) -0.0008(18) 0.013(2) 0.022(2)
Co6 0.063(4) 0.075(4) 0.070(4) 0.023(3) 0.028(3) 0.026(3)
Co7 0.039(2) 0.034(2) 0.043(2) 0.0044(19) 0.015(2) 0.0133(19)
Co8 0.035(2) 0.031(2) 0.033(2) -0.0046(16) 0.0081(18) 0.0147(18)
Co9 0.040(2) 0.028(2) 0.036(2) 0.0025(17) 0.0135(19) 0.0120(18)
Co10 0.033(2) 0.028(2) 0.034(2) -0.0078(16) 0.0092(18) 0.0073(17)
Co11 0.036(2) 0.030(2) 0.032(2) -0.0021(17) 0.0075(18) 0.0133(18)
Co12 0.049(3) 0.061(4) 0.090(4) 0.001(3) 0.032(3) 0.027(3)
Co13 0.069(5) 0.148(9) 0.218(12) -0.086(9) -0.020(6) 0.070(6)
Na1 0.049(6) 0.031(5) 0.032(5) -0.002(4) 0.012(4) 0.024(5)
Na2 0.040(6) 0.080(9) 0.029(5) -0.001(5) 0.015(5) 0.014(6)
O1 0.088(18) 0.076(16) 0.027(10) 0.015(10) 0.022(11) 0.024(14)
O2 0.078(15) 0.077(16) 0.036(10) -0.013(10) 0.015(10) 0.054(14)
O3 0.095(19) 0.058(15) 0.042(12) -0.006(11) -0.005(12) 0.037(14)
O4 0.062(15) 0.065(16) 0.057(14) 0.010(12) 0.015(12) 0.017(13)
O5 0.083(17) 0.076(17) 0.055(13) 0.027(12) 0.043(13) 0.031(14)
O6 0.034(9) 0.034(9) 0.046(10) 0.015(8) 0.023(8) 0.018(8)
O7 0.024(8) 0.033(9) 0.021(7) -0.007(6) -0.001(6) 0.009(7)
O8 0.032(9) 0.033(9) 0.038(9) -0.005(7) 0.011(8) 0.018(8)
O9 0.050(10) 0.017(8) 0.033(8) -0.004(6) 0.014(8) 0.015(8)
O10 0.065(15) 0.076(17) 0.097(19) -0.016(14) 0.028(14) 0.048(14)
O11 0.063(13) 0.051(12) 0.064(13) 0.006(10) 0.043(12) 0.030(11)
O12 0.052(12) 0.026(9) 0.050(11) -0.012(8) 0.019(10) 0.014(9)
O13 0.039(10) 0.043(11) 0.045(10) -0.002(8) 0.014(9) 0.023(9)
O14 0.039(10) 0.037(10) 0.039(9) -0.004(8) 0.016(8) 0.016(8)
O15 0.054(12) 0.050(12) 0.054(12) 0.005(9) 0.031(10) 0.027(10)
O16 0.044(10) 0.025(9) 0.059(11) 0.001(8) 0.017(9) 0.028(8)
O17 0.037(9) 0.029(9) 0.046(10) -0.003(7) 0.011(8) 0.022(8)
O18 0.041(10) 0.034(10) 0.039(9) 0.003(8) 0.014(8) 0.016(8)
O19 0.052(12) 0.052(12) 0.033(9) -0.006(8) 0.008(9) 0.026(10)
O20 0.041(10) 0.025(9) 0.038(10) -0.021(7) 0.002(8) 0.008(8)
O21 0.052(12) 0.037(11) 0.055(12) -0.006(9) 0.025(10) 0.014(9)
O22 0.11(2) 0.071(17) 0.070(16) 0.015(13) 0.057(16) 0.041(16)
O23 0.025(8) 0.035(9) 0.042(9) -0.021(7) 0.002(7) 0.014(7)
O24 0.063(14) 0.040(11) 0.084(16) 0.020(11) 0.041(13) 0.031(11)
O25 0.055(12) 0.064(13) 0.051(11) 0.026(10) 0.032(10) 0.045(11)
O26 0.023(8) 0.034(9) 0.022(7) -0.013(7) -0.004(6) 0.004(7)
O27 0.040(10) 0.038(11) 0.063(13) -0.007(9) 0.023(10) 0.014(9)
O28 0.061(14) 0.037(11) 0.064(14) 0.003(10) 0.007(11) 0.028(10)
O29 0.059(12) 0.053(11) 0.029(8) 0.006(8) 0.021(9) 0.039(10)
O30 0.041(11) 0.035(10) 0.069(13) -0.006(9) 0.033(10) 0.011(9)
O31 0.028(9) 0.038(10) 0.029(8) -0.007(7) 0.009(7) 0.001(7)
O32 0.033(9) 0.053(12) 0.038(10) -0.003(8) 0.010(8) 0.015(9)
O33 0.046(10) 0.034(9) 0.026(8) -0.008(7) 0.004(8) 0.014(8)
O34 0.029(9) 0.046(11) 0.073(13) 0.000(10) 0.020(9) 0.022(9)
O35 0.035(10) 0.033(10) 0.054(11) 0.012(8) 0.014(9) 0.011(8)
O36 0.032(9) 0.044(10) 0.033(9) -0.003(7) 0.010(7) 0.018(8)
O37 0.066(13) 0.072(14) 0.027(9) 0.005(9) 0.015(9) 0.045(12)
O38 0.037(10) 0.052(12) 0.027(8) -0.012(8) -0.011(7) 0.026(9)
O39 0.105(18) 0.063(14) 0.048(11) 0.010(10) 0.050(13) 0.060(14)
O40 0.047(12) 0.031(10) 0.057(13) -0.012(9) 0.006(10) 0.009(9)
O41 0.060(13) 0.059(13) 0.038(10) 0.015(9) 0.025(10) 0.031(11)
O42 0.040(10) 0.051(12) 0.041(10) -0.019(9) 0.013(9) 0.011(9)
O43 0.052(11) 0.032(9) 0.038(9) -0.001(7) 0.019(9) 0.020(9)
O44 0.13(3) 0.049(15) 0.083(18) 0.016(13) 0.058(19) 0.026(16)
O45 0.070(16) 0.035(12) 0.084(17) 0.012(11) -0.004(13) 0.028(11)
O46 0.016(8) 0.073(14) 0.052(11) -0.019(10) 0.007(8) 0.018(9)
O47 0.043(11) 0.034(10) 0.053(11) -0.003(8) 0.013(9) 0.016(9)
O48 0.041(11) 0.035(10) 0.053(11) 0.010(9) 0.005(9) 0.013(9)
O49 0.047(11) 0.053(12) 0.028(8) 0.001(8) 0.015(8) 0.026(9)
O50 0.042(12) 0.055(14) 0.11(2) -0.026(13) 0.033(13) 0.019(11)
O51 0.075(14) 0.036(10) 0.065(13) 0.018(9) 0.027(12) 0.044(11)
O52 0.075(13) 0.019(8) 0.066(12) 0.004(8) 0.013(10) 0.025(8)
O53 0.033(10) 0.050(12) 0.065(13) -0.008(10) 0.009(10) 0.016(9)
O54 0.058(14) 0.079(17) 0.035(11) -0.024(11) -0.003(10) 0.028(13)
O55 0.038(10) 0.036(10) 0.060(12) 0.015(9) 0.019(9) 0.016(8)
O56 0.069(14) 0.049(12) 0.048(11) 0.018(9) 0.036(11) 0.030(11)
O57 0.058(13) 0.048(12) 0.041(11) -0.002(9) 0.016(10) 0.016(10)
O58 0.040(10) 0.032(10) 0.074(14) -0.004(9) 0.032(10) 0.009(8)
O59 0.036(10) 0.049(11) 0.023(8) -0.002(7) 0.002(7) 0.018(9)
O60 0.036(11) 0.077(16) 0.051(12) -0.002(11) 0.016(10) 0.017(11)
O61 0.040(11) 0.030(10) 0.093(16) -0.001(10) 0.023(11) 0.023(9)
O62 0.050(12) 0.042(11) 0.081(15) -0.003(10) 0.039(11) 0.024(10)
O63 0.040(10) 0.031(10) 0.060(12) -0.015(9) 0.006(9) 0.015(8)
O64 0.051(11) 0.020(8) 0.032(9) -0.002(7) 0.007(8) 0.005(8)
O65 0.035(10) 0.041(11) 0.037(9) -0.013(8) 0.007(8) 0.009(8)
O66 0.054(11) 0.027(9) 0.051(11) 0.009(8) 0.018(9) 0.025(9)
O67 0.039(11) 0.056(13) 0.063(13) -0.008(10) 0.025(10) 0.007(10)
O68 0.051(12) 0.055(13) 0.047(12) -0.029(10) 0.026(10) -0.010(10)
O69 0.062(13) 0.083(16) 0.034(10) 0.012(10) 0.021(10) 0.044(12)
O70 0.083(16) 0.078(16) 0.049(12) -0.022(11) 0.009(12) 0.061(14)
O71 0.075(15) 0.069(15) 0.056(13) 0.002(11) 0.031(12) 0.050(13)
O72 0.061(13) 0.030(10) 0.044(11) -0.012(8) -0.006(10) 0.017(10)
O73 0.09(2) 0.065(17) 0.087(19) -0.003(14) 0.015(16) 0.044(16)
O74 0.089(18) 0.041(12) 0.072(15) 0.010(11) 0.054(15) 0.009(12)
O75 0.042(12) 0.054(14) 0.093(17) -0.025(12) 0.035(12) 0.008(10)
O76 0.071(14) 0.053(13) 0.028(9) -0.006(9) 0.008(9) 0.029(11)
O77 0.068(14) 0.066(15) 0.046(11) 0.010(10) 0.029(11) 0.034(12)
O78 0.083(16) 0.059(14) 0.041(11) -0.005(10) 0.018(11) 0.038(13)
O79 0.076(17) 0.10(2) 0.039(12) 0.009(12) 0.016(12) 0.030(15)
O80 0.085(18) 0.040(13) 0.15(3) 0.052(15) 0.08(2) 0.024(13)
O81 0.066(14) 0.070(15) 0.049(11) 0.011(10) 0.029(11) 0.047(12)
O82 0.062(15) 0.060(15) 0.094(19) 0.026(13) 0.046(14) 0.012(12)
O83 0.055(12) 0.045(11) 0.037(10) -0.009(8) 0.002(9) 0.029(10)
O84 0.053(13) 0.032(11) 0.11(2) -0.009(12) 0.040(14) 0.003(10)
O85 0.046(11) 0.060(13) 0.071(14) 0.022(11) 0.030(11) 0.034(11)
O86 0.034(10) 0.056(13) 0.094(17) -0.005(12) 0.027(12) 0.021(10)
O87 0.063(13) 0.037(10) 0.044(11) -0.004(8) 0.018(10) 0.027(10)
O88 0.072(16) 0.056(14) 0.046(12) -0.004(10) 0.013(11) 0.026(12)
O89 0.066(15) 0.081(17) 0.089(17) 0.024(14) 0.054(14) 0.039(14)
O90 0.081(15) 0.037(11) 0.048(11) 0.011(9) 0.039(11) 0.021(11)
O91 0.090(17) 0.11(2) 0.016(8) 0.003(10) 0.003(10) 0.074(16)
O92 0.059(13) 0.044(11) 0.049(11) 0.002(9) 0.021(10) 0.023(10)
O93 0.038(11) 0.056(14) 0.084(16) -0.004(12) 0.024(12) 0.015(10)
O94 0.11(2) 0.056(14) 0.065(15) -0.009(11) 0.027(14) 0.056(15)
O95 0.060(14) 0.062(15) 0.11(2) 0.019(14) 0.048(15) 0.031(13)
O96 0.058(13) 0.058(13) 0.037(10) -0.009(9) 0.029(10) 0.013(10)
O97 0.038(10) 0.075(15) 0.061(12) 0.022(11) 0.028(10) 0.036(11)
O98 0.046(12) 0.041(11) 0.085(16) 0.004(11) 0.033(12) 0.017(10)
O99 0.070(15) 0.11(2) 0.070(15) 0.025(14) 0.041(13) 0.063(16)
O100 0.049(12) 0.071(16) 0.077(15) 0.002(12) 0.030(12) 0.038(12)
O101 0.085(17) 0.051(13) 0.052(13) 0.004(10) 0.023(13) 0.029(13)
O102 0.10(2) 0.033(11) 0.048(12) 0.004(10) 0.012(13) 0.006(12)
O103 0.082(16) 0.034(10) 0.048(11) 0.019(9) 0.026(11) 0.025(11)
O104 0.044(12) 0.052(13) 0.059(13) -0.002(10) 0.004(10) 0.024(10)
O105 0.073(16) 0.10(2) 0.050(13) -0.013(13) 0.023(12) 0.043(15)
O106 0.069(14) 0.093(18) 0.035(10) -0.015(11) 0.024(10) 0.043(13)
O107 0.085(18) 0.096(19) 0.038(11) -0.003(12) 0.030(12) 0.042(15)
O108 0.090(19) 0.09(2) 0.057(14) 0.042(14) 0.018(14) 0.054(16)
O109 0.062(13) 0.049(12) 0.046(11) 0.000(9) 0.033(10) 0.016(10)
O110 0.11(2) 0.065(16) 0.056(14) -0.011(12) 0.040(15) 0.040(16)
O111 0.051(13) 0.058(15) 0.072(16) -0.007(12) -0.002(12) 0.020(12)
O112 0.024(10) 0.077(17) 0.101(19) -0.052(14) -0.001(11) 0.012(11)
O113 0.061(14) 0.080(17) 0.053(13) 0.007(12) 0.009(11) 0.046(13)
O114 0.065(17) 0.09(2) 0.16(3) -0.040(19) 0.07(2) 0.007(15)
O115 0.081(19) 0.17(3) 0.022(10) -0.018(14) -0.008(12) 0.05(2)
O116 0.080(17) 0.058(15) 0.059(14) -0.011(12) 0.015(13) 0.023(13)
O117 0.14(3) 0.15(3) 0.08(2) -0.01(2) 0.08(2) 0.04(3)
O1W 0.031(8) 0.020(7) 0.037(8) 0.005(6) 0.011(7) 0.017(7)
O2W 0.042(10) 0.030(9) 0.027(8) 0.004(7) 0.003(7) 0.017(8)
O3W 0.023(8) 0.065(13) 0.043(10) 0.040(10) -0.003(8) 0.013(9)
O4W 0.049(11) 0.035(9) 0.027(8) 0.013(7) 0.016(8) 0.012(8)
O5W 0.054(15) 0.09(2) 0.12(2) 0.039(18) 0.040(16) 0.032(15)
O6W 0.12(2) 0.10(2) 0.09(2) 0.007(17) 0.039(19) 0.08(2)
O7W 0.12(3) 0.17(3) 0.10(2) 0.02(2) 0.07(2) 0.08(3)
O8W 0.052(13) 0.061(15) 0.11(2) 0.007(14) 0.038(15) 0.032(12)
O10W 0.10(2) 0.20(4) 0.27(5) 0.17(4) 0.13(3) 0.12(3)
O12W 0.11(3) 0.21(5) 0.30(6) 0.16(5) 0.14(4) 0.09(3)
O13W 0.11(3) 0.08(2) 0.29(6) 0.06(3) 0.07(4) 0.04(2)
O14W 0.11(3) 0.09(3) 0.32(7) -0.03(3) 0.14(4) 0.00(2)
O17W 0.07(3) 0.27(7) 0.43(9) -0.20(6) 0.08(4) 0.02(3)
O18W 0.12(3) 0.26(5) 0.15(4) -0.06(3) -0.01(3) 0.13(4)
O20W 0.11(2) 0.13(3) 0.10(2) 0.00(2) 0.05(2) 0.08(2)

loop_
_atom_type_symbol
_atom_type_description
_atom_type_scat_dispersion_real
_atom_type_scat_dispersion_imag
_atom_type_scat_source
O O 0.0492 0.0322 'International Tables Vol C Tables 4.2.6.8 and 6.1.1.4'
H H 0.0000 0.0000 'International Tables Vol C Tables 4.2.6.8 and 6.1.1.4'
Co Co -2.3653 3.6143 'International Tables Vol C Tables 4.2.6.8 and 6.1.1.4'
W W -5.4734 5.5774 'International Tables Vol C Tables 4.2.6.8 and 6.1.1.4'
Na Na 0.1353 0.1239 'International Tables Vol C Tables 4.2.6.8 and 6.1.1.4'
Si Si 0.2541 0.3302 'International Tables Vol C Tables 4.2.6.8 and 6.1.1.4'

loop_
_geom_angle_atom_site_label_1
_geom_angle_atom_site_label_2
_geom_angle_atom_site_label_3
_geom_angle
_geom_angle_site_symmetry_1
_geom_angle_site_symmetry_3
_geom_angle_publ_flag
O59 Si1 O64 108.9(10) . . ?
O59 Si1 O26 111.1(9) . . ?
O64 Si1 O26 108.5(10) . . ?
O59 Si1 O66 110.8(10) . . ?
O64 Si1 O66 110.4(10) . . ?
O26 Si1 O66 107.1(9) . . ?
O30 Si2 O23 108.5(10) . . ?
O30 Si2 O46 110.0(9) . . ?
O23 Si2 O46 108.5(11) . . ?
O30 Si2 O65 111.4(11) . . ?
O23 Si2 O65 109.8(9) . . ?
O46 Si2 O65 108.5(11) . . ?
O38 Si3 O49 111.5(9) . . ?
O38 Si3 O83 107.5(11) . . ?
O49 Si3 O83 109.2(11) . . ?
O38 Si3 O87 108.6(11) . . ?
O49 Si3 O87 109.8(10) . . ?
O83 Si3 O87 110.1(10) . . ?
O20 W1 O8 100.5(8) . . ?
O20 W1 O42 100.8(9) . . ?
O8 W1 O42 93.4(8) . . ?
O20 W1 O13 100.3(9) . . ?
O8 W1 O13 88.4(7) . . ?
O42 W1 O13 158.1(8) . . ?
O20 W1 O34 97.7(9) . . ?
O8 W1 O34 161.2(8) . . ?
O42 W1 O34 87.6(9) . . ?
O13 W1 O34 83.9(8) . . ?
O20 W1 O30 175.8(9) . . ?
O8 W1 O30 78.9(7) . . ?
O42 W1 O30 75.1(8) . . ?
O13 W1 O30 83.8(8) . . ?
O34 W1 O30 83.2(7) . . ?
O37 W2 O40 100.0(10) . . ?
O37 W2 O18 99.3(9) . . ?
O40 W2 O18 94.1(9) . . ?
O37 W2 O16 98.6(9) . . ?
O40 W2 O16 87.9(9) . . ?
O18 W2 O16 161.4(8) . . ?
O37 W2 O25 103.5(9) . . ?
O40 W2 O25 155.7(9) . . ?
O18 W2 O25 87.8(7) . . ?
O16 W2 O25 83.0(7) . . ?
O37 W2 O64 173.6(9) . . ?
O40 W2 O64 74.4(8) . . ?
O18 W2 O64 78.4(7) . . ?
O16 W2 O64 84.4(8) . . ?
O25 W2 O64 82.4(7) . . ?
O11 W3 O9 100.4(8) . . ?
O11 W3 O25 104.2(9) . . ?
O9 W3 O25 88.3(7) . . ?
O11 W3 O35 99.6(9) . . ?
O9 W3 O35 93.4(8) . . ?
O25 W3 O35 155.4(8) . . ?
O11 W3 O21 99.4(8) . . ?
O9 W3 O21 159.2(8) . . ?
O25 W3 O21 81.0(8) . . ?
O35 W3 O21 89.2(8) . . ?
O11 W3 O26 172.8(8) . . ?
O9 W3 O26 77.2(7) . . ?
O25 W3 O26 82.6(7) . . ?
O35 W3 O26 73.9(6) . . ?
O21 W3 O26 83.8(7) . . ?
O97 W4 O31 98.1(8) . . ?
O97 W4 O109 97.8(9) . . ?
O31 W4 O109 96.9(8) . . ?
O97 W4 O81 101.2(9) . . ?
O31 W4 O81 159.6(8) . . ?
O109 W4 O81 87.1(9) . . ?
O97 W4 O29 102.6(9) . . ?
O31 W4 O29 86.3(7) . . ?
O109 W4 O29 158.7(8) . . ?
O81 W4 O29 83.0(8) . . ?
O97 W4 O49 171.1(9) . . ?
O31 W4 O49 78.3(6) . . ?
O109 W4 O49 74.7(8) . . ?
O81 W4 O49 83.5(8) . . ?
O29 W4 O49 85.4(7) . . ?
O24 W5 O21 102.5(9) . . ?
O24 W5 O43 100.8(8) . . ?
O21 W5 O43 156.7(8) . . ?
O24 W5 O16 101.8(9) . . ?
O21 W5 O16 86.4(8) . . ?
O43 W5 O16 87.7(8) . . ?
O24 W5 O85 100.6(10) . . ?
O21 W5 O85 89.3(9) . . ?
O43 W5 O85 87.7(9) . . ?
O16 W5 O85 157.6(8) . . ?
O24 W5 O66 171.0(8) . . ?
O21 W5 O66 83.1(7) . . ?
O43 W5 O66 73.9(6) . . ?
O16 W5 O66 85.5(7) . . ?
O85 W5 O66 72.2(7) . . ?
O52 W6 O19 100.8(10) . . ?
O52 W6 O78 103.6(10) . . ?
O19 W6 O78 93.2(9) . . ?
O52 W6 O39 97.5(10) . . ?
O19 W6 O39 91.9(8) . . ?
O78 W6 O39 156.9(10) . . ?
O52 W6 O94 95.3(11) . . ?
O19 W6 O94 163.9(10) . . ?
O78 W6 O94 83.3(10) . . ?
O39 W6 O94 85.6(9) . . ?
O52 W6 O38 171.4(9) . . ?
O19 W6 O38 80.9(8) . . ?
O78 W6 O38 84.6(8) . . ?
O39 W6 O38 74.0(8) . . ?
O94 W6 O38 83.1(9) . . ?
O28 W7 O14 98.7(9) . 2_666 ?
O28 W7 O98 100.3(10) . . ?
O14 W7 O98 95.3(8) 2_666 . ?
O28 W7 O61 100.3(10) . . ?
O14 W7 O61 160.1(9) 2_666 . ?
O98 W7 O61 87.3(9) . . ?
O28 W7 O13 101.4(9) . . ?
O14 W7 O13 87.8(8) 2_666 . ?
O98 W7 O13 157.3(9) . . ?
O61 W7 O13 82.5(8) . . ?
O28 W7 O23 172.6(8) . . ?
O14 W7 O23 78.5(7) 2_666 . ?
O98 W7 O23 73.3(8) . . ?
O61 W7 O23 83.4(7) . . ?
O13 W7 O23 85.4(7) . . ?
O96 W8 O41 101.2(9) . . ?
O96 W8 O42 101.9(9) . . ?
O41 W8 O42 90.7(9) . . ?
O96 W8 O89 100.7(10) . . ?
O41 W8 O89 88.8(9) . . ?
O42 W8 O89 157.1(9) . . ?
O96 W8 O68 98.4(9) . . ?
O41 W8 O68 160.1(8) . . ?
O42 W8 O68 88.5(9) . . ?
O89 W8 O68 84.3(9) . . ?
O96 W8 O30 174.5(8) . . ?
O41 W8 O30 79.1(7) . . ?
O42 W8 O30 72.6(7) . . ?
O89 W8 O30 84.9(8) . . ?
O68 W8 O30 81.7(7) . . ?
O50 W9 O34 101.6(10) . . ?
O50 W9 O100 99.7(10) . . ?
O34 W9 O100 158.3(9) . . ?
O50 W9 O61 104.1(11) . . ?
O34 W9 O61 89.4(9) . . ?
O100 W9 O61 89.3(9) . . ?
O50 W9 O75 98.3(11) . . ?
O34 W9 O75 88.0(10) . . ?
O100 W9 O75 84.9(10) . . ?
O61 W9 O75 157.6(8) . . ?
O50 W9 O46 170.1(8) . . ?
O34 W9 O46 85.0(7) . . ?
O100 W9 O46 73.3(8) . . ?
O61 W9 O46 83.1(7) . . ?
O75 W9 O46 74.5(8) . . ?
O15 W10 O7 101.3(7) . . ?
O15 W10 O39 101.1(10) . . ?
O7 W10 O39 94.5(8) . . ?
O15 W10 O29 101.0(9) . . ?
O7 W10 O29 88.4(7) . . ?
O39 W10 O29 156.7(8) . . ?
O15 W10 O71 97.8(9) . . ?
O7 W10 O71 160.3(8) . . ?
O39 W10 O71 86.4(9) . . ?
O29 W10 O71 83.3(8) . . ?
O15 W10 O38 173.7(9) . . ?
O7 W10 O38 78.2(6) . . ?
O39 W10 O38 72.7(9) . . ?
O29 W10 O38 85.3(8) . . ?
O71 W10 O38 83.3(8) . . ?
O92 W11 O53 103.4(9) . . ?
O92 W11 O56 102.9(10) . . ?
O53 W11 O56 96.9(9) . . ?
O92 W11 O62 95.6(9) . . ?
O53 W11 O62 93.1(9) . . ?
O56 W11 O62 156.3(7) . . ?
O92 W11 O58 98.9(9) . . ?
O53 W11 O58 157.2(9) . . ?
O56 W11 O58 82.4(8) . . ?
O62 W11 O58 80.2(8) . . ?
O92 W11 O65 161.6(8) . . ?
O53 W11 O65 89.4(8) . . ?
O56 W11 O65 88.4(7) . . ?
O62 W11 O65 70.2(6) . . ?
O58 W11 O65 67.9(7) . . ?
O72 W12 O32 102.2(9) . . ?
O72 W12 O48 104.6(10) . . ?
O32 W12 O48 91.9(9) . . ?
O72 W12 O35 97.4(10) . . ?
O32 W12 O35 91.7(9) . . ?
O48 W12 O35 156.5(8) . . ?
O72 W12 O47 98.4(9) . . ?
O32 W12 O47 159.4(8) . . ?
O48 W12 O47 82.8(9) . . ?
O35 W12 O47 85.7(8) . . ?
O72 W12 O26 170.3(9) . . ?
O32 W12 O26 79.0(7) . . ?
O48 W12 O26 85.0(7) . . ?
O35 W12 O26 72.9(7) . . ?
O47 W12 O26 80.8(7) . . ?
O111 W13 O47 105.4(10) . . ?
O111 W13 O104 100.1(11) . . ?
O47 W13 O104 87.5(9) . . ?
O111 W13 O51 97.0(10) . . ?
O47 W13 O51 157.6(9) . . ?
O104 W13 O51 89.4(9) . . ?
O111 W13 O85 97.9(10) . . ?
O47 W13 O85 88.9(9) . . ?
O104 W13 O85 162.0(9) . . ?
O51 W13 O85 87.2(9) . . ?
O111 W13 O66 169.1(9) . . ?
O47 W13 O66 83.0(8) . . ?
O104 W13 O66 86.9(8) . . ?
O51 W13 O66 74.6(7) . . ?
O85 W13 O66 75.1(7) . . ?
O95 W14 O63 102.9(11) . . ?
O95 W14 O62 101.6(10) . . ?
O63 W14 O62 93.6(9) . . ?
O95 W14 O84 96.2(11) . . ?
O63 W14 O84 159.3(8) . . ?
O62 W14 O84 90.3(10) . . ?
O95 W14 O93 100.5(10) . . ?
O63 W14 O93 83.6(9) . . ?
O62 W14 O93 157.8(9) . . ?
O84 W14 O93 85.1(10) . . ?
O95 W14 O65 170.9(11) . . ?
O63 W14 O65 85.5(8) . . ?
O62 W14 O65 74.1(8) . . ?
O84 W14 O65 76.0(8) . . ?
O93 W14 O65 83.8(8) . . ?
O4 W15 O57 101.8(10) . . ?
O4 W15 O63 102.3(10) . . ?
O57 W15 O63 95.9(9) . . ?
O4 W15 O98 99.7(11) . . ?
O57 W15 O98 93.0(9) . . ?
O63 W15 O98 154.0(9) . . ?
O4 W15 O10 95.8(11) . . ?
O57 W15 O10 162.4(10) . . ?
O63 W15 O10 79.3(10) . . ?
O98 W15 O10 84.9(9) . . ?
O4 W15 O23 170.9(9) . . ?
O57 W15 O23 82.1(7) . . ?
O63 W15 O23 85.3(8) . . ?
O98 W15 O23 71.8(9) . . ?
O10 W15 O23 80.7(8) . . ?
O45 W16 O55 104.5(10) . . ?
O45 W16 O51 99.2(10) . . ?
O55 W16 O51 156.3(8) . . ?
O45 W16 O43 100.9(11) . . ?
O55 W16 O43 89.7(8) . . ?
O51 W16 O43 87.1(9) . . ?
O45 W16 O101 101.6(12) . . ?
O55 W16 O101 85.7(10) . . ?
O51 W16 O101 88.3(10) . . ?
O43 W16 O101 157.4(8) . . ?
O45 W16 O66 168.1(10) . . ?
O55 W16 O66 85.3(7) . . ?
O51 W16 O66 71.4(7) . . ?
O43 W16 O66 71.9(7) . . ?
O101 W16 O66 85.6(8) . . ?
O114 W17 O68 102.1(13) . . ?
O114 W17 O67 101.0(13) . . ?
O68 W17 O67 86.7(10) . . ?
O114 W17 O75 99.4(13) . . ?
O68 W17 O75 89.2(10) . . ?
O67 W17 O75 159.6(9) . . ?
O114 W17 O86 100.4(13) . . ?
O68 W17 O86 157.4(8) . . ?
O67 W17 O86 87.8(10) . . ?
O75 W17 O86 88.4(10) . . ?
O114 W17 O46 172.0(14) . . ?
O68 W17 O46 84.3(7) . . ?
O67 W17 O46 84.1(8) . . ?
O75 W17 O46 75.6(8) . . ?
O86 W17 O46 73.4(8) . . ?
O80 W18 O60 99.1(11) . . ?
O80 W18 O103 103.8(11) . . ?
O60 W18 O103 94.6(9) . . ?
O80 W18 O55 97.8(10) . . ?
O60 W18 O55 163.1(9) . . ?
O103 W18 O55 82.9(9) . . ?
O80 W18 O40 97.7(10) . . ?
O60 W18 O40 89.8(10) . . ?
O103 W18 O40 157.0(9) . . ?
O55 W18 O40 86.4(9) . . ?
O80 W18 O64 170.2(10) . . ?
O60 W18 O64 80.2(8) . . ?
O103 W18 O64 86.0(7) . . ?
O55 W18 O64 83.0(7) . . ?
O40 W18 O64 72.5(7) . . ?
O99 W19 O71 103.7(10) . . ?
O99 W19 O81 101.6(11) . . ?
O71 W19 O81 88.7(9) . . ?
O99 W19 O2 101.5(11) . . ?
O71 W19 O2 89.2(9) . . ?
O81 W19 O2 156.6(10) . . ?
O99 W19 O106 98.1(10) . . ?
O71 W19 O106 158.2(10) . . ?
O81 W19 O106 87.9(9) . . ?
O2 W19 O106 85.5(10) . . ?
O99 W19 O87 169.9(8) . . ?
O71 W19 O87 84.8(9) . . ?
O81 W19 O87 83.9(8) . . ?
O2 W19 O87 72.7(8) . . ?
O106 W19 O87 73.4(8) . . ?
O116 W20 O54 105.1(12) . . ?
O116 W20 O78 101.7(11) . . ?
O54 W20 O78 93.2(10) . . ?
O116 W20 O70 99.5(11) . . ?
O54 W20 O70 155.2(10) . . ?
O78 W20 O70 84.5(10) . . ?
O116 W20 O3 100.6(11) . . ?
O54 W20 O3 86.4(11) . . ?
O78 W20 O3 157.0(10) . . ?
O70 W20 O3 86.3(11) . . ?
O116 W20 O83 173.1(11) . . ?
O54 W20 O83 72.4(9) . . ?
O78 W20 O83 85.0(9) . . ?
O70 W20 O83 82.9(9) . . ?
O3 W20 O83 73.0(8) . . ?
O73 W21 O70 100.8(12) . . ?
O73 W21 O94 101.6(13) . . ?
O70 W21 O94 88.7(11) . . ?
O73 W21 O2 101.3(12) . . ?
O70 W21 O2 157.8(10) . . ?
O94 W21 O2 89.2(10) . . ?
O73 W21 O110 100.7(12) . . ?
O70 W21 O110 89.2(12) . . ?
O94 W21 O110 157.6(9) . . ?
O2 W21 O110 84.4(11) . . ?
O73 W21 O87 170.8(12) . . ?
O70 W21 O87 85.6(9) . . ?
O94 W21 O87 85.0(8) . . ?
O2 W21 O87 72.2(8) . . ?
O110 W21 O87 72.6(8) . . ?
O82 W22 O58 103.0(11) . . ?
O82 W22 O89 100.9(11) . . ?
O58 W22 O89 88.7(9) . . ?
O82 W22 O67 101.7(11) . . ?
O58 W22 O67 155.2(9) . . ?
O89 W22 O67 84.5(9) . . ?
O82 W22 O84 100.8(11) . . ?
O58 W22 O84 90.5(9) . . ?
O89 W22 O84 157.9(10) . . ?
O67 W22 O84 87.1(9) . . ?
O82 W22 O65 172.0(9) . . ?
O58 W22 O65 72.0(8) . . ?
O89 W22 O65 85.4(8) . . ?
O67 W22 O65 83.7(8) . . ?
O84 W22 O65 73.3(8) . . ?
O112 W23 O10 102.0(13) . . ?
O112 W23 O93 100.6(11) . . ?
O10 W23 O93 88.3(11) . . ?
O112 W23 O100 100.2(11) . . ?
O10 W23 O100 92.5(10) . . ?
O93 W23 O100 158.6(10) . . ?
O112 W23 O86 99.6(11) . . ?
O10 W23 O86 158.4(10) . . ?
O93 W23 O86 86.6(10) . . ?
O100 W23 O86 84.7(9) . . ?
O112 W23 O46 170.9(8) . . ?
O10 W23 O46 85.0(10) . . ?
O93 W23 O46 85.3(9) . . ?
O100 W23 O46 73.5(9) . . ?
O86 W23 O46 73.6(8) . . ?
O113 W24 O88 106.0(11) . . ?
O113 W24 O91 99.3(10) . . ?
O88 W24 O91 97.1(11) . . ?
O113 W24 O54 97.8(11) . . ?
O88 W24 O54 155.8(11) . . ?
O91 W24 O54 83.1(11) . . ?
O113 W24 O76 100.3(10) . . ?
O88 W24 O76 89.8(10) . . ?
O91 W24 O76 156.6(9) . . ?
O54 W24 O76 81.7(9) . . ?
O113 W24 O83 165.1(9) . . ?
O88 W24 O83 87.5(9) . . ?
O91 W24 O83 72.3(8) . . ?
O54 W24 O83 69.4(8) . . ?
O76 W24 O83 85.8(8) . . ?
O22 W25 O74 106.1(12) . . ?
O22 W25 O5 98.4(11) . . ?
O74 W25 O5 95.1(10) . . ?
O22 W25 O90 103.2(10) . . ?
O74 W25 O90 90.1(9) . . ?
O5 W25 O90 155.4(9) . . ?
O22 W25 O1 95.7(12) . . ?
O74 W25 O1 158.0(9) . . ?
O5 W25 O1 84.4(11) . . ?
O90 W25 O1 82.1(10) . . ?
O22 W25 O59 165.0(11) . . ?
O74 W25 O59 86.6(8) . . ?
O5 W25 O59 72.1(8) . . ?
O90 W25 O59 84.3(7) . . ?
O1 W25 O59 72.3(7) . . ?
O79 W26 O69 102.9(12) . . ?
O79 W26 O77 101.2(10) . . ?
O69 W26 O77 91.4(9) . . ?
O79 W26 O109 100.1(10) . . ?
O69 W26 O109 93.5(9) . . ?
O77 W26 O109 156.5(9) . . ?
O79 W26 O107 95.1(12) . . ?
O69 W26 O107 162.0(10) . . ?
O77 W26 O107 85.1(10) . . ?
O109 W26 O107 83.2(9) . . ?
O79 W26 O49 174.0(10) . . ?
O69 W26 O49 78.8(8) . . ?
O77 W26 O49 84.5(8) . . ?
O109 W26 O49 73.9(7) . . ?
O107 W26 O49 83.3(8) . . ?
O108 W27 O102 101.8(12) . . ?
O108 W27 O1 101.5(11) . . ?
O102 W27 O1 87.1(11) . . ?
O108 W27 O48 101.6(11) . . ?
O102 W27 O48 156.5(9) . . ?
O1 W27 O48 91.0(9) . . ?
O108 W27 O104 100.1(11) . . ?
O102 W27 O104 88.1(11) . . ?
O1 W27 O104 158.4(9) . . ?
O48 W27 O104 85.2(9) . . ?
O108 W27 O59 172.4(10) . . ?
O102 W27 O59 72.7(9) . . ?
O1 W27 O59 73.4(7) . . ?
O48 W27 O59 84.3(7) . . ?
O104 W27 O59 85.1(8) . . ?
O117 W28 O106 99.3(15) . . ?
O117 W28 O110 104.5(14) . . ?
O106 W28 O110 86.6(12) . . ?
O117 W28 O107 97.8(14) . . ?
O106 W28 O107 89.6(11) . . ?
O110 W28 O107 157.7(9) . . ?
O117 W28 O105 102.9(15) . . ?
O106 W28 O105 157.6(10) . . ?
O110 W28 O105 84.7(12) . . ?
O107 W28 O105 90.6(11) . . ?
O117 W28 O87 172.1(15) . . ?
O106 W28 O87 73.4(8) . . ?
O110 W28 O87 72.6(8) . . ?
O107 W28 O87 85.2(8) . . ?
O105 W28 O87 84.3(9) . . ?
O115 W29 O105 101.2(13) . . ?
O115 W29 O3 101.9(14) . . ?
O105 W29 O3 86.5(12) . . ?
O115 W29 O77 99.9(13) . . ?
O105 W29 O77 90.7(11) . . ?
O3 W29 O77 158.2(9) . . ?
O115 W29 O91 99.5(12) . . ?
O105 W29 O91 158.7(10) . . ?
O3 W29 O91 84.3(12) . . ?
O77 W29 O91 90.8(10) . . ?
O115 W29 O83 172.0(11) . . ?
O105 W29 O83 85.8(9) . . ?
O3 W29 O83 74.4(8) . . ?
O77 W29 O83 83.8(8) . . ?
O91 W29 O83 73.3(8) . . ?
O44 W30 O103 101.8(12) . . ?
O44 W30 O101 99.0(12) . . ?
O103 W30 O101 84.6(10) . . ?
O44 W30 O102 100.7(13) . . ?
O103 W30 O102 157.4(9) . . ?
O101 W30 O102 90.3(11) . . ?
O44 W30 O5 101.2(11) . . ?
O103 W30 O5 91.9(10) . . ?
O101 W30 O5 159.8(10) . . ?
O102 W30 O5 85.4(11) . . ?
O44 W30 O59 171.8(9) . . ?
O103 W30 O59 84.3(7) . . ?
O101 W30 O59 87.0(8) . . ?
O102 W30 O59 73.5(8) . . ?
O5 W30 O59 72.9(8) . . ?
O6 Co1 O6 180.0(10) . 2_666 ?
O6 Co1 O17 101.0(6) . . ?
O6 Co1 O17 79.0(7) 2_666 . ?
O6 Co1 O17 79.0(7) . 2_666 ?
O6 Co1 O17 101.0(6) 2_666 2_666 ?
O17 Co1 O17 180.0(4) . 2_666 ?
O6 Co1 O27 99.2(7) . 2_666 ?
O6 Co1 O27 80.8(7) 2_666 2_666 ?
O17 Co1 O27 101.5(7) . 2_666 ?
O17 Co1 O27 78.5(7) 2_666 2_666 ?
O6 Co1 O27 80.8(7) . . ?
O6 Co1 O27 99.2(7) 2_666 . ?
O17 Co1 O27 78.5(7) . . ?
O17 Co1 O27 101.5(7) 2_666 . ?
O27 Co1 O27 180.0(11) 2_666 . ?
O17 Co2 O36 172.8(7) . . ?
O17 Co2 O27 80.1(7) . . ?
O36 Co2 O27 106.8(7) . . ?
O17 Co2 O8 86.5(7) . . ?
O36 Co2 O8 96.0(7) . . ?
O27 Co2 O8 87.2(7) . . ?
O17 Co2 O9 100.0(6) . . ?
O36 Co2 O9 79.3(6) . . ?
O27 Co2 O9 79.7(7) . . ?
O8 Co2 O9 164.1(6) . . ?
O12 Co3 O56 98.7(7) 2_666 . ?
O12 Co3 O18 94.0(8) 2_666 . ?
O56 Co3 O18 100.7(8) . . ?
O12 Co3 O41 174.6(8) 2_666 . ?
O56 Co3 O41 86.1(8) . . ?
O18 Co3 O41 82.6(8) . . ?
O12 Co3 O8 84.3(7) 2_666 . ?
O56 Co3 O8 173.0(7) . . ?
O18 Co3 O8 85.4(7) . . ?
O41 Co3 O8 91.3(7) . . ?
O12 Co3 O30 102.3(8) 2_666 . ?
O56 Co3 O30 96.1(8) . . ?
O18 Co3 O30 154.6(7) . . ?
O41 Co3 O30 79.6(8) . . ?
O8 Co3 O30 77.1(7) . . ?
O53 Co4 O19 110.0(8) 2_666 . ?
O53 Co4 O12 90.8(8) 2_666 . ?
O19 Co4 O12 90.7(7) . . ?
O53 Co4 O57 92.3(9) 2_666 2_666 ?
O19 Co4 O57 89.9(8) . 2_666 ?
O12 Co4 O57 176.4(8) . 2_666 ?
O53 Co4 O14 165.0(7) 2_666 . ?
O19 Co4 O14 84.4(7) . . ?
O12 Co4 O14 84.8(7) . . ?
O57 Co4 O14 91.7(8) 2_666 . ?
O53 Co4 O23 91.8(8) 2_666 2_666 ?
O19 Co4 O23 155.6(8) . 2_666 ?
O12 Co4 O23 100.0(7) . 2_666 ?
O57 Co4 O23 78.1(7) 2_666 2_666 ?
O14 Co4 O23 74.9(7) . 2_666 ?
O88 Co5 O69 94.3(9) . . ?
O88 Co5 O32 109.9(9) . . ?
O69 Co5 O32 87.8(8) . . ?
O88 Co5 O33 89.7(9) . . ?
O69 Co5 O33 175.9(8) . . ?
O32 Co5 O33 91.6(7) . . ?
O88 Co5 O31 166.4(9) . . ?
O69 Co5 O31 91.9(8) . . ?
O32 Co5 O31 82.5(7) . . ?
O33 Co5 O31 84.1(7) . . ?
O88 Co5 O49 93.7(8) . . ?
O69 Co5 O49 77.1(8) . . ?
O32 Co5 O49 153.0(7) . . ?
O33 Co5 O49 101.9(7) . . ?
O31 Co5 O49 75.9(7) . . ?
O60 Co6 O15W 89.3(14) . . ?
O60 Co6 O56 94.4(9) . . ?
O15W Co6 O56 171.0(14) . . ?
O60 Co6 O13W 91.4(13) . . ?
O15W Co6 O13W 87.2(19) . . ?
O56 Co6 O13W 100.9(15) . . ?
O60 Co6 O89 137.2(9) . . ?
O15W Co6 O89 83.2(14) . . ?
O56 Co6 O89 88.5(8) . . ?
O13W Co6 O89 129.9(12) . . ?
O74 Co7 O36 91.6(8) . . ?
O74 Co7 O60 94.0(9) . . ?
O36 Co7 O60 174.4(8) . . ?
O74 Co7 O18 166.3(9) . . ?
O36 Co7 O18 83.9(7) . . ?
O60 Co7 O18 90.5(8) . . ?
O74 Co7 O41 112.4(9) . . ?
O36 Co7 O41 94.2(8) . . ?
O60 Co7 O41 84.2(8) . . ?
O18 Co7 O41 80.9(7) . . ?
O74 Co7 O64 91.7(9) . . ?
O36 Co7 O64 101.1(6) . . ?
O60 Co7 O64 78.2(7) . . ?
O18 Co7 O64 76.6(7) . . ?
O41 Co7 O64 151.1(7) . . ?
O33 Co8 O76 98.7(8) . . ?
O33 Co8 O14 91.7(7) . . ?
O76 Co8 O14 96.4(8) . . ?
O33 Co8 O7 85.0(7) . . ?
O76 Co8 O7 174.1(7) . . ?
O14 Co8 O7 88.2(7) . . ?
O33 Co8 O19 171.8(7) . . ?
O76 Co8 O19 88.2(8) . . ?
O14 Co8 O19 82.9(7) . . ?
O7 Co8 O19 88.6(7) . . ?
O33 Co8 O38 106.1(8) . . ?
O76 Co8 O38 96.2(7) . . ?
O14 Co8 O38 156.4(8) . . ?
O7 Co8 O38 78.3(6) . . ?
O19 Co8 O38 77.6(8) . . ?
O90 Co9 O31 100.2(7) . . ?
O90 Co9 O36 98.3(8) . . ?
O31 Co9 O36 92.5(7) . . ?
O90 Co9 O9 171.2(8) . . ?
O31 Co9 O9 86.8(6) . . ?
O36 Co9 O9 86.6(7) . . ?
O90 Co9 O32 87.3(9) . . ?
O31 Co9 O32 84.2(7) . . ?
O36 Co9 O32 174.0(8) . . ?
O9 Co9 O32 88.1(7) . . ?
O90 Co9 O26 94.9(8) . . ?
O31 Co9 O26 155.4(7) . . ?
O36 Co9 O26 104.5(6) . . ?
O9 Co9 O26 76.7(6) . . ?
O32 Co9 O26 77.1(7) . . ?
O6 Co10 O12 170.9(7) . . ?
O6 Co10 O17 79.7(7) . 2_666 ?
O12 Co10 O17 107.7(8) . 2_666 ?
O6 Co10 O7 86.7(6) . . ?
O12 Co10 O7 98.7(6) . . ?
O17 Co10 O7 87.0(6) 2_666 . ?
O6 Co10 O8 99.3(6) . 2_666 ?
O12 Co10 O8 77.5(7) . 2_666 ?
O17 Co10 O8 79.5(6) 2_666 2_666 ?
O7 Co10 O8 163.9(6) . 2_666 ?
O27 Co11 O33 172.5(7) . . ?
O27 Co11 O9 87.4(7) . . ?
O33 Co11 O9 96.6(7) . . ?
O27 Co11 O6 80.7(7) . . ?
O33 Co11 O6 105.7(7) . . ?
O9 Co11 O6 88.4(6) . . ?
O27 Co11 O7 99.6(7) . . ?
O33 Co11 O7 78.2(7) . . ?
O9 Co11 O7 164.3(6) . . ?
O6 Co11 O7 78.9(6) . . ?
O20W Co12 O10W 95.9(17) . . ?
O20W Co12 O7W 172.2(16) . . ?
O10W Co12 O7W 91.4(18) . . ?
O20W Co12 O5W 95.4(13) . . ?
O10W Co12 O5W 92.6(12) . . ?
O7W Co12 O5W 87.2(12) . . ?
O20W Co12 O6W 83.3(13) . . ?
O10W Co12 O6W 177.6(12) . . ?
O7W Co12 O6W 89.4(13) . . ?
O5W Co12 O6W 89.7(12) . . ?
O20W Co12 O8W 89.6(12) . . ?
O10W Co12 O8W 85.3(11) . . ?
O7W Co12 O8W 88.0(11) . . ?
O5W Co12 O8W 174.7(12) . . ?
O6W Co12 O8W 92.5(12) . . ?
O17W Co13 O111 171(3) . . ?
O17W Co13 O14W 102(3) . . ?
O111 Co13 O14W 86.2(12) . . ?
O1W Na1 O11W 90.4(13) . . ?
O1W Na1 O18W 68.1(18) . . ?
O11W Na1 O18W 102.1(16) . . ?
O1W Na1 O16W 89.5(16) . . ?
O11W Na1 O16W 171.2(18) . . ?
O18W Na1 O16W 69.7(18) . . ?
O1W Na1 O52 157.0(10) . . ?
O11W Na1 O52 93.6(13) . . ?
O18W Na1 O52 88.9(17) . . ?
O16W Na1 O52 83.1(16) . . ?
O1W Na1 O19W 127.7(14) . . ?
O11W Na1 O19W 94.6(16) . . ?
O18W Na1 O19W 157(2) . . ?
O16W Na1 O19W 92.5(18) . . ?
O52 Na1 O19W 74.6(14) . . ?
O12W Na2 O96 99.0(16) . . ?
O12W Na2 O25W 166(2) . . ?
O96 Na2 O25W 77.3(19) . . ?
W27 O1 W25 122.6(10) . . ?
W19 O2 W21 121.9(11) . . ?
W29 O3 W20 121.9(11) . . ?
W30 O5 W25 124.4(10) . . ?
Co10 O6 Co1 102.7(7) . . ?
Co10 O6 Co11 100.8(7) . . ?
Co1 O6 Co11 97.4(6) . . ?
W10 O7 Co8 110.7(7) . . ?
W10 O7 Co10 140.6(9) . . ?
Co8 O7 Co10 101.0(7) . . ?
W10 O7 Co11 108.4(7) . . ?
Co8 O7 Co11 92.4(7) . . ?
Co10 O7 Co11 92.5(6) . . ?
W1 O8 Co3 109.9(8) . . ?
W1 O8 Co2 139.7(8) . . ?
Co3 O8 Co2 102.4(7) . . ?
W1 O8 Co10 109.3(8) . 2_666 ?
Co3 O8 Co10 93.5(6) . 2_666 ?
Co2 O8 Co10 91.6(6) . 2_666 ?
W3 O9 Co9 111.9(8) . . ?
W3 O9 Co11 140.2(9) . . ?
Co9 O9 Co11 102.2(6) . . ?
W3 O9 Co2 107.2(7) . . ?
Co9 O9 Co2 92.2(7) . . ?
Co11 O9 Co2 91.1(7) . . ?
W23 O10 W15 153.0(17) . . ?
Co3 O12 Co4 119.8(9) 2_666 . ?
Co3 O12 Co10 104.7(7) 2_666 . ?
Co4 O12 Co10 105.9(9) . . ?
W1 O13 W7 155.2(11) . . ?
W7 O14 Co8 140.8(11) 2_666 . ?
W7 O14 Co4 113.7(8) 2_666 . ?
Co8 O14 Co4 96.3(7) . . ?
W5 O16 W2 151.1(9) . . ?
Co2 O17 Co1 102.5(7) . . ?
Co2 O17 Co10 101.6(7) . 2_666 ?
Co1 O17 Co10 98.3(7) . 2_666 ?
W2 O18 Co3 138.8(9) . . ?
W2 O18 Co7 112.1(9) . . ?
Co3 O18 Co7 99.7(7) . . ?
W6 O19 Co4 154.6(12) . . ?
W6 O19 Co8 109.3(10) . . ?
Co4 O19 Co8 95.7(8) . . ?
W5 O21 W3 154.1(11) . . ?
Si2 O23 Co4 122.6(10) . 2_666 ?
Si2 O23 W15 126.1(9) . . ?
Co4 O23 W15 88.9(6) 2_666 . ?
Si2 O23 W7 125.1(8) . . ?
Co4 O23 W7 92.3(7) 2_666 . ?
W15 O23 W7 91.5(7) . . ?
W3 O25 W2 157.2(11) . . ?
Si1 O26 Co9 120.5(9) . . ?
Si1 O26 W3 126.2(8) . . ?
Co9 O26 W3 94.1(7) . . ?
Si1 O26 W12 124.0(10) . . ?
Co9 O26 W12 91.8(5) . . ?
W3 O26 W12 91.1(6) . . ?
Co11 O27 Co1 100.6(8) . . ?
Co11 O27 Co2 101.2(9) . . ?
Co1 O27 Co2 98.3(7) . . ?
W10 O29 W4 154.5(9) . . ?
Si2 O30 Co3 122.2(9) . . ?
Si2 O30 W1 127.4(12) . . ?
Co3 O30 W1 93.6(7) . . ?
Si2 O30 W8 123.5(9) . . ?
Co3 O30 W8 90.4(8) . . ?
W1 O30 W8 89.6(6) . . ?
W4 O31 Co9 139.7(9) . . ?
W4 O31 Co5 112.0(7) . . ?
Co9 O31 Co5 97.3(8) . . ?
W12 O32 Co5 151.4(10) . . ?
W12 O32 Co9 112.0(9) . . ?
Co5 O32 Co9 95.5(8) . . ?
Co8 O33 Co11 104.5(9) . . ?
Co8 O33 Co5 117.0(7) . . ?
Co11 O33 Co5 105.4(8) . . ?
W9 O34 W1 149.0(11) . . ?
W3 O35 W12 121.8(9) . . ?
Co7 O36 Co9 117.4(9) . . ?
Co7 O36 Co2 108.1(7) . . ?
Co9 O36 Co2 101.8(7) . . ?
Si3 O38 Co8 121.1(11) . . ?
Si3 O38 W6 127.1(9) . . ?
Co8 O38 W6 92.2(8) . . ?
Si3 O38 W10 123.6(11) . . ?
Co8 O38 W10 92.7(6) . . ?
W6 O38 W10 90.6(7) . . ?
W10 O39 W6 122.2(12) . . ?
W2 O40 W18 122.1(10) . . ?
W8 O41 Co7 148.6(10) . . ?
W8 O41 Co3 110.9(10) . . ?
Co7 O41 Co3 96.7(7) . . ?
W1 O42 W8 122.6(9) . . ?
W5 O43 W16 124.2(8) . . ?
Si2 O46 W23 124.2(10) . . ?
Si2 O46 W9 124.0(10) . . ?
W23 O46 W9 92.4(8) . . ?
Si2 O46 W17 123.8(13) . . ?
W23 O46 W17 92.6(6) . . ?
W9 O46 W17 90.4(6) . . ?
W13 O47 W12 153.1(11) . . ?
W12 O48 W27 154.3(11) . . ?
Si3 O49 Co5 122.4(10) . . ?
Si3 O49 W26 126.2(9) . . ?
Co5 O49 W26 90.4(7) . . ?
Si3 O49 W4 123.8(11) . . ?
Co5 O49 W4 93.2(6) . . ?
W26 O49 W4 91.2(7) . . ?
W16 O51 W13 121.7(9) . . ?
W6 O52 Na1 158.5(14) . . ?
W11 O53 Co4 145.6(11) . 2_666 ?
W20 O54 W24 127.1(13) . . ?
W16 O55 W18 152.9(12) . . ?
W11 O56 Co3 131.7(11) . . ?
W11 O56 Co6 111.5(9) . . ?
Co3 O56 Co6 107.8(9) . . ?
W15 O57 Co4 110.9(9) . 2_666 ?
W22 O58 W11 126.7(12) . . ?
Si1 O59 W30 124.5(9) . . ?
Si1 O59 W27 123.2(10) . . ?
W30 O59 W27 89.7(6) . . ?
Si1 O59 W25 126.7(11) . . ?
W30 O59 W25 90.6(6) . . ?
W27 O59 W25 91.7(5) . . ?
W18 O60 Co6 136.9(12) . . ?
W18 O60 Co7 111.3(9) . . ?
Co6 O60 Co7 108.5(11) . . ?
W9 O61 W7 151.3(13) . . ?
W14 O62 W11 123.4(10) . . ?
W14 O63 W15 156.9(10) . . ?
Si1 O64 Co7 123.1(9) . . ?
Si1 O64 W2 126.0(10) . . ?
Co7 O64 W2 92.5(7) . . ?
Si1 O64 W18 124.2(10) . . ?
Co7 O64 W18 90.2(7) . . ?
W2 O64 W18 90.9(6) . . ?
Si2 O65 W14 124.9(11) . . ?
Si2 O65 W22 124.6(9) . . ?
W14 O65 W22 90.9(6) . . ?
Si2 O65 W11 121.8(9) . . ?
W14 O65 W11 92.0(6) . . ?
W22 O65 W11 93.4(7) . . ?
Si1 O66 W13 125.9(10) . . ?
Si1 O66 W5 124.4(10) . . ?
W13 O66 W5 93.2(7) . . ?
Si1 O66 W16 121.5(10) . . ?
W13 O66 W16 92.2(6) . . ?
W5 O66 W16 90.0(6) . . ?
W17 O67 W22 153.9(11) . . ?
W17 O68 W8 152.6(11) . . ?
W26 O69 Co5 113.7(12) . . ?
W21 O70 W20 150.2(11) . . ?
W19 O71 W10 150.2(13) . . ?
W25 O74 Co7 149.6(13) . . ?
W17 O75 W9 119.6(9) . . ?
W24 O76 Co8 132.4(12) . . ?
W26 O77 W29 153.0(14) . . ?
W20 O78 W6 155.2(14) . . ?
W19 O81 W4 151.9(12) . . ?
Si3 O83 W20 125.2(11) . . ?
Si3 O83 W29 122.9(12) . . ?
W20 O83 W29 90.7(6) . . ?
Si3 O83 W24 126.3(9) . . ?
W20 O83 W24 91.1(7) . . ?
W29 O83 W24 90.0(7) . . ?
W14 O84 W22 119.3(10) . . ?
W13 O85 W5 119.5(9) . . ?
W17 O86 W23 120.4(9) . . ?
Si3 O87 W19 124.3(10) . . ?
Si3 O87 W21 123.5(11) . . ?
W19 O87 W21 93.1(7) . . ?
Si3 O87 W28 123.0(11) . . ?
W19 O87 W28 91.7(7) . . ?
W21 O87 W28 92.2(6) . . ?
W24 O88 Co5 148.9(15) . . ?
W22 O89 W8 151.0(15) . . ?
W22 O89 Co6 101.1(10) . . ?
W8 O89 Co6 103.0(10) . . ?
W25 O90 Co9 135.7(10) . . ?
W24 O91 W29 124.3(11) . . ?
W23 O93 W14 149.8(12) . . ?
W21 O94 W6 149.7(15) . . ?
W8 O96 Na2 146.1(13) . . ?
W7 O98 W15 122.9(13) . . ?
W9 O100 W23 120.6(12) . . ?
W30 O101 W16 149.8(15) . . ?
W30 O102 W27 124.1(13) . . ?
W30 O103 W18 154.3(13) . . ?
W13 O104 W27 149.5(13) . . ?
W29 O105 W28 144.6(13) . . ?
W28 O106 W19 121.5(11) . . ?
W28 O107 W26 149.5(14) . . ?
W4 O109 W26 119.7(10) . . ?
W28 O110 W21 122.6(10) . . ?
W13 O111 Co13 149.0(16) . . ?

loop_
_geom_bond_atom_site_label_1
_geom_bond_atom_site_label_2
_geom_bond_distance
_geom_bond_site_symmetry_2
_geom_bond_publ_flag
Si1 O59 1.611(18) . ?
Si1 O64 1.62(2) . ?
Si1 O26 1.636(18) . ?
Si1 O66 1.650(18) . ?
Si2 O30 1.61(2) . ?
Si2 O23 1.63(2) . ?
Si2 O46 1.631(17) . ?
Si2 O65 1.65(2) . ?
Si3 O38 1.63(2) . ?
Si3 O49 1.63(2) . ?
Si3 O83 1.64(2) . ?
Si3 O87 1.65(2) . ?
W1 O20 1.685(16) . ?
W1 O8 1.857(16) . ?
W1 O42 1.90(2) . ?
W1 O13 1.909(19) . ?
W1 O34 1.958(17) . ?
W1 O30 2.346(18) . ?
W2 O37 1.738(18) . ?
W2 O40 1.87(2) . ?
W2 O18 1.883(17) . ?
W2 O16 1.917(16) . ?
W2 O25 1.92(2) . ?
W2 O64 2.358(17) . ?
W3 O11 1.77(2) . ?
W3 O9 1.861(15) . ?
W3 O25 1.92(2) . ?
W3 O35 1.919(19) . ?
W3 O21 1.979(19) . ?
W3 O26 2.333(17) . ?
W4 O97 1.69(2) . ?
W4 O31 1.857(18) . ?
W4 O109 1.89(2) . ?
W4 O81 1.942(19) . ?
W4 O29 1.941(18) . ?
W4 O49 2.352(19) . ?
W5 O24 1.72(2) . ?
W5 O21 1.834(19) . ?
W5 O43 1.868(18) . ?
W5 O16 1.916(18) . ?
W5 O85 1.96(2) . ?
W5 O66 2.362(18) . ?
W6 O52 1.688(19) . ?
W6 O19 1.805(18) . ?
W6 O78 1.91(2) . ?
W6 O39 1.91(2) . ?
W6 O94 1.96(2) . ?
W6 O38 2.33(2) . ?
W7 O28 1.73(2) . ?
W7 O14 1.827(17) 2_666 ?
W7 O98 1.86(2) . ?
W7 O61 1.927(19) . ?
W7 O13 1.952(19) . ?
W7 O23 2.342(19) . ?
W8 O96 1.769(19) . ?
W8 O41 1.83(2) . ?
W8 O42 1.94(2) . ?
W8 O89 1.98(3) . ?
W8 O68 2.00(3) . ?
W8 O30 2.43(2) . ?
W9 O50 1.73(2) . ?
W9 O34 1.894(19) . ?
W9 O100 1.91(2) . ?
W9 O61 1.91(2) . ?
W9 O75 1.98(2) . ?
W9 O46 2.35(2) . ?
W10 O15 1.70(2) . ?
W10 O7 1.873(16) . ?
W10 O39 1.92(2) . ?
W10 O29 1.919(19) . ?
W10 O71 1.985(18) . ?
W10 O38 2.383(16) . ?
W11 O92 1.69(2) . ?
W11 O53 1.74(2) . ?
W11 O56 1.87(2) . ?
W11 O62 1.98(2) . ?
W11 O58 2.034(19) . ?
W11 O65 2.405(19) . ?
W12 O72 1.65(2) . ?
W12 O32 1.777(19) . ?
W12 O48 1.91(2) . ?
W12 O35 1.923(19) . ?
W12 O47 2.015(18) . ?
W12 O26 2.369(15) . ?
W13 O111 1.77(2) . ?
W13 O47 1.833(19) . ?
W13 O104 1.88(2) . ?
W13 O51 1.92(2) . ?
W13 O85 1.93(2) . ?
W13 O66 2.26(2) . ?
W14 O95 1.71(3) . ?
W14 O63 1.86(2) . ?
W14 O62 1.872(18) . ?
W14 O84 1.88(3) . ?
W14 O93 2.00(2) . ?
W14 O65 2.316(17) . ?
W15 O4 1.76(2) . ?
W15 O57 1.80(2) . ?
W15 O63 1.93(2) . ?
W15 O98 1.96(2) . ?
W15 O10 2.10(2) . ?
W15 O23 2.339(17) . ?
W16 O45 1.69(2) . ?
W16 O55 1.871(19) . ?
W16 O51 1.92(2) . ?
W16 O43 1.938(17) . ?
W16 O101 1.96(2) . ?
W16 O66 2.396(17) . ?
W17 O114 1.74(3) . ?
W17 O68 1.84(2) . ?
W17 O67 1.84(2) . ?
W17 O75 1.90(2) . ?
W17 O86 1.92(2) . ?
W17 O46 2.365(19) . ?
W18 O80 1.80(2) . ?
W18 O60 1.85(2) . ?
W18 O103 1.932(19) . ?
W18 O55 1.936(19) . ?
W18 O40 1.97(2) . ?
W18 O64 2.368(16) . ?
W19 O99 1.81(2) . ?
W19 O71 1.86(2) . ?
W19 O81 1.88(2) . ?
W19 O2 1.92(2) . ?
W19 O106 1.95(2) . ?
W19 O87 2.32(2) . ?
W20 O116 1.67(2) . ?
W20 O54 1.87(2) . ?
W20 O78 1.90(2) . ?
W20 O70 1.96(2) . ?
W20 O3 1.98(3) . ?
W20 O83 2.35(2) . ?
W21 O73 1.68(3) . ?
W21 O70 1.86(2) . ?
W21 O94 1.91(2) . ?
W21 O2 1.94(2) . ?
W21 O110 1.95(3) . ?
W21 O87 2.323(18) . ?
W22 O82 1.75(2) . ?
W22 O58 1.839(17) . ?
W22 O89 1.91(3) . ?
W22 O67 1.97(2) . ?
W22 O84 1.98(3) . ?
W22 O65 2.35(2) . ?
W23 O112 1.75(2) . ?
W23 O10 1.76(3) . ?
W23 O93 1.80(2) . ?
W23 O100 1.96(2) . ?
W23 O86 1.98(2) . ?
W23 O46 2.312(17) . ?
W24 O113 1.77(2) . ?
W24 O88 1.77(2) . ?
W24 O91 1.905(19) . ?
W24 O54 1.95(2) . ?
W24 O76 1.96(2) . ?
W24 O83 2.43(2) . ?
W25 O22 1.69(2) . ?
W25 O74 1.76(3) . ?
W25 O5 1.93(2) . ?
W25 O90 1.946(19) . ?
W25 O1 1.98(3) . ?
W25 O59 2.387(17) . ?
W26 O79 1.75(3) . ?
W26 O69 1.813(19) . ?
W26 O77 1.90(2) . ?
W26 O109 1.97(2) . ?
W26 O107 1.98(2) . ?
W26 O49 2.328(19) . ?
W27 O108 1.75(2) . ?
W27 O102 1.91(2) . ?
W27 O1 1.92(3) . ?
W27 O48 1.922(19) . ?
W27 O104 1.94(2) . ?
W27 O59 2.384(17) . ?
W28 O117 1.76(2) . ?
W28 O106 1.90(2) . ?
W28 O110 1.90(3) . ?
W28 O107 1.92(3) . ?
W28 O105 2.01(3) . ?
W28 O87 2.36(2) . ?
W29 O115 1.75(3) . ?
W29 O105 1.85(2) . ?
W29 O3 1.87(3) . ?
W29 O77 1.93(2) . ?
W29 O91 1.93(2) . ?
W29 O83 2.37(2) . ?
W30 O44 1.70(2) . ?
W30 O103 1.86(2) . ?
W30 O101 1.86(2) . ?
W30 O102 1.88(2) . ?
W30 O5 1.90(2) . ?
W30 O59 2.37(2) . ?
Co1 O6 2.106(17) . ?
Co1 O6 2.106(17) 2_666 ?
Co1 O17 2.125(17) . ?
Co1 O17 2.125(17) 2_666 ?
Co1 O27 2.14(2) 2_666 ?
Co1 O27 2.14(2) . ?
Co2 O17 2.044(18) . ?
Co2 O36 2.095(18) . ?
Co2 O27 2.15(2) . ?
Co2 O8 2.175(17) . ?
Co2 O9 2.390(18) . ?
Co3 O12 2.04(2) 2_666 ?
Co3 O56 2.04(2) . ?
Co3 O18 2.040(19) . ?
Co3 O41 2.131(17) . ?
Co3 O8 2.160(17) . ?
Co3 O30 2.168(19) . ?
Co4 O53 2.01(2) 2_666 ?
Co4 O19 2.079(19) . ?
Co4 O12 2.08(2) . ?
Co4 O57 2.10(2) 2_666 ?
Co4 O14 2.127(19) . ?
Co4 O23 2.255(15) 2_666 ?
Co5 O88 2.01(2) . ?
Co5 O69 2.04(2) . ?
Co5 O32 2.11(2) . ?
Co5 O33 2.111(18) . ?
Co5 O31 2.146(17) . ?
Co5 O49 2.220(18) . ?
Co6 O60 2.09(2) . ?
Co6 O15W 2.11(4) . ?
Co6 O56 2.136(19) . ?
Co6 O13W 2.18(4) . ?
Co6 O89 2.36(2) . ?
Co7 O74 2.00(2) . ?
Co7 O36 2.038(18) . ?
Co7 O60 2.11(2) . ?
Co7 O18 2.120(18) . ?
Co7 O41 2.12(2) . ?
Co7 O64 2.24(2) . ?
Co8 O33 2.012(18) . ?
Co8 O76 2.06(2) . ?
Co8 O14 2.099(16) . ?
Co8 O7 2.131(16) . ?
Co8 O19 2.16(2) . ?
Co8 O38 2.168(19) . ?
Co9 O90 2.005(18) . ?
Co9 O31 2.042(19) . ?
Co9 O36 2.083(17) . ?
Co9 O9 2.103(17) . ?
Co9 O32 2.139(18) . ?
Co9 O26 2.154(17) . ?
Co10 O6 2.041(17) . ?
Co10 O12 2.130(19) . ?
Co10 O17 2.155(18) 2_666 ?
Co10 O7 2.168(15) . ?
Co10 O8 2.362(17) 2_666 ?
Co11 O27 2.06(2) . ?
Co11 O33 2.082(18) . ?
Co11 O9 2.165(16) . ?
Co11 O6 2.195(16) . ?
Co11 O7 2.348(17) . ?
Co12 O20W 1.99(3) . ?
Co12 O10W 2.09(3) . ?
Co12 O7W 2.10(3) . ?
Co12 O5W 2.12(2) . ?
Co12 O6W 2.13(3) . ?
Co12 O8W 2.16(2) . ?
Co13 O17W 2.04(4) . ?
Co13 O111 2.06(3) . ?
Co13 O14W 2.21(6) . ?
Na1 O1W 1.431(18) . ?
Na1 O11W 1.96(4) . ?
Na1 O18W 1.98(4) . ?
Na1 O16W 2.26(6) . ?
Na1 O52 2.30(2) . ?
Na1 O19W 2.42(5) . ?
Na2 O12W 2.10(4) . ?
Na2 O96 2.171(19) . ?
Na2 O25W 2.34(8) . ?
O8 Co10 2.362(17) 2_666 ?
O12 Co3 2.04(2) 2_666 ?
O14 W7 1.827(17) 2_666 ?
O17 Co10 2.155(18) 2_666 ?
O23 Co4 2.255(15) 2_666 ?
O53 Co4 2.01(2) 2_666 ?
O57 Co4 2.10(2) 2_666 ?
